data_4123312
loop_
_publ_author_name
'L\"offler, Susanne'
'L\"ubben, Jens'
'Krause, Lennard'
'Stalke, Dietmar'
'Dittrich, Birger'
'Clever, Guido H.'

_publ_section_title
;
 Triggered Exchange of Anionic for Neutral Guests inside a Cationic
 Coordination Cage.
;
_journal_issue 3
_journal_name_full 'Journal of the American Chemical Society'
_journal_page_first 1060
_journal_page_last 1063
_journal_paper_doi 10.1021/ja5130379
_journal_volume 137
_journal_year 2015
_chemical_formula_sum 'C276 H228 B6 Cl2 F24 N24 O9 Pd4'
_chemical_formula_weight 5042.17
_space_group_crystal_system monoclinic
_space_group_IT_number 14
_space_group_name_Hall '-P 2yn'
_space_group_name_H-M_alt 'P 1 21/n 1'
_symmetry_space_group_name_Hall '-P 2yn'
_symmetry_space_group_name_H-M 'P 1 21/n 1'
_atom_sites_solution_hydrogens geom
_audit_creation_method SHELXL-2014
_cell_angle_alpha 90
_cell_angle_beta 108.92(3)
_cell_angle_gamma 90
_cell_formula_units_Z 4
_cell_length_a 19.940(4)
_cell_length_b 44.376(9)
_cell_length_c 28.779(6)
_cell_measurement_temperature 100(2)
_cell_volume 24089(10)
_computing_molecular_graphics 'H\"ubschle, (2011)'
_computing_publication_material 'L\"ubben, (to be published)'
_computing_structure_refinement 'SHELXL-2014 (Sheldrick, 2014)'
_diffrn_ambient_temperature 100(2)
_diffrn_measured_fraction_theta_full 0.201
_diffrn_measured_fraction_theta_max 0.757
_diffrn_radiation_wavelength 1.000
_diffrn_reflns_av_R_equivalents 0.0919
_diffrn_reflns_av_unetI/netI 0.1421
_diffrn_reflns_Laue_measured_fraction_full 0.201
_diffrn_reflns_Laue_measured_fraction_max 0.757
_diffrn_reflns_limit_h_max 14
_diffrn_reflns_limit_h_min -15
_diffrn_reflns_limit_k_max 33
_diffrn_reflns_limit_k_min -20
_diffrn_reflns_limit_l_max 22
_diffrn_reflns_limit_l_min -21
_diffrn_reflns_number 18081
_diffrn_reflns_point_group_measured_fraction_full 0.201
_diffrn_reflns_point_group_measured_fraction_max 0.757
_diffrn_reflns_theta_full 36.870
_diffrn_reflns_theta_max 22.663
_diffrn_reflns_theta_min 1.235
_exptl_absorpt_coefficient_mu 2.739
_exptl_absorpt_correction_T_max 0.7455
_exptl_absorpt_correction_T_min 0.4987
_exptl_crystal_density_diffrn 1.390
_exptl_crystal_F_000 10352
_exptl_crystal_size_max 0.3
_exptl_crystal_size_mid 0.2
_exptl_crystal_size_min 0.2
_refine_diff_density_max 0.367
_refine_diff_density_min -0.248
_refine_diff_density_rms 0.059
_refine_ls_extinction_method none
_refine_ls_goodness_of_fit_ref 1.007
_refine_ls_hydrogen_treatment constr
_refine_ls_matrix_type full
_refine_ls_number_parameters 3106
_refine_ls_number_reflns 8741
_refine_ls_number_restraints 11133
_refine_ls_restrained_S_all 0.664
_refine_ls_R_factor_all 0.1457
_refine_ls_R_factor_gt 0.0725
_refine_ls_shift/su_max 0.022
_refine_ls_shift/su_mean 0.003
_refine_ls_structure_factor_coef Fsqd
_refine_ls_weighting_details
;w=1/[\s^2^(Fo^2^)+(0.1630P)^2^
] where P=(Fo^2^+2Fc^2^)/3
;
_refine_ls_weighting_scheme calc
_refine_ls_wR_factor_gt 0.1877
_refine_ls_wR_factor_ref 0.2417
_reflns_Friedel_coverage 0.000
_reflns_number_gt 4644
_reflns_number_total 8741
_reflns_threshold_expression 'I > 2\s(I)'
_cod_data_source_file ja5130379_si_002.cif
_cod_data_source_block refine
_cod_depositor_comments 'Adding full bibliography for 4123312--4123313.cif.'
_cod_original_cell_volume 24090(9)
_cod_database_code 4123312
_shelx_space_group_comment
;
The symmetry employed for this shelxl 
refinement is uniquely defined by the 
following loop, which should always be 
used as a source of symmetry 
information in preference to the above 
space-group names. They are only intended 
as comments. 
;
_shelxl_version_number 2014-3

loop_
_publ_contact_author
'Jens L\"ubben'
'Birger Dittrich'

loop_
_space_group_symop_operation_xyz
'x, y, z'
'-x+1/2, y+1/2, -z+1/2'
'-x, -y, -z'
'x-1/2, -y-1/2, z-1/2'

loop_
_atom_site_label
_atom_site_type_symbol
_atom_site_fract_x
_atom_site_fract_y
_atom_site_fract_z
_atom_site_U_iso_or_equiv
_atom_site_adp_type
_atom_site_occupancy
_atom_site_site_symmetry_order
_atom_site_calc_flag
_atom_site_refinement_flags_posn
_atom_site_refinement_flags_adp
Pd1 Pd 0.03161(13) -0.10956(7) 0.26134(8) 0.1142(12) Uani 1 1 d . .
Pd2 Pd -0.00462(13) 0.03571(7) 0.20738(8) 0.1045(12) Uani 1 1 d . .
Pd3 Pd -0.07156(13) 0.26592(7) 0.12364(8) 0.1115(12) Uani 1 1 d . .
Pd4 Pd -0.10309(14) 0.41103(7) 0.07229(9) 0.1127(12) Uani 1 1 d . .
Cl1 Cl 0.0292(4) -0.03341(19) 0.2446(2) 0.106(3) Uani 1 1 d . .
Cl2 Cl -0.0676(4) 0.3395(2) 0.1093(3) 0.113(3) Uani 1 1 d . .
C1_1 C 0.1680(14) -0.1302(7) 0.3327(10) 0.140(13) Uani 1 1 d D U
H1_1 H 0.1447 -0.1486 0.3290 0.168 Uiso 1 1 calc R U
N3_1 N 0.3947(10) 0.0937(5) 0.3364(10) 0.148(10) Uani 1 1 d D U
N2_1 N 0.0335(13) 0.2665(8) 0.1625(9) 0.101(10) Uani 1 1 d . U
N1_1 N 0.1317(11) -0.1066(7) 0.3086(8) 0.097(9) Uani 1 1 d . U
C43_1 C 0.6421(18) 0.0065(10) 0.2934(14) 0.156(14) Uani 1 1 d D U
H43A_1 H 0.6196 0.0074 0.2584 0.234 Uiso 1 1 calc . U
H43B_1 H 0.6383 -0.0136 0.3047 0.234 Uiso 1 1 calc . U
H43C_1 H 0.6913 0.0117 0.3013 0.234 Uiso 1 1 calc . U
C42_1 C 0.608(2) 0.0273(9) 0.3171(14) 0.163(14) Uani 1 1 d D U
H42A_1 H 0.6297 0.0256 0.3524 0.195 Uiso 1 1 calc R U
H42B_1 H 0.5584 0.0218 0.3091 0.195 Uiso 1 1 calc R U
C41_1 C 0.612(2) 0.0594(9) 0.3024(13) 0.170(13) Uani 1 1 d D U
H41A_1 H 0.5862 0.0615 0.2677 0.204 Uiso 1 1 calc R U
H41B_1 H 0.6614 0.0643 0.3071 0.204 Uiso 1 1 calc R U
C40_1 C 0.5830(17) 0.0826(10) 0.3308(13) 0.167(12) Uani 1 1 d D U
H40A_1 H 0.5962 0.0769 0.3651 0.201 Uiso 1 1 calc R U
H40B_1 H 0.6028 0.1023 0.3288 0.201 Uiso 1 1 calc R U
C39_1 C 0.5039(17) 0.0835(10) 0.3086(13) 0.165(13) Uani 1 1 d D U
H39A_1 H 0.4898 0.0967 0.2801 0.198 Uiso 1 1 calc R U
H39B_1 H 0.4850 0.0635 0.2986 0.198 Uiso 1 1 calc R U
C38_1 C 0.4776(15) 0.0955(9) 0.3483(13) 0.154(12) Uani 1 1 d D U
H38A_1 H 0.4922 0.1164 0.3545 0.184 Uiso 1 1 calc R U
H38B_1 H 0.5003 0.0843 0.3783 0.184 Uiso 1 1 calc R U
C27_1 C 0.2265(9) 0.1352(6) 0.2800(10) 0.124(13) Uani 1 1 d D U
H27_1 H 0.1782 0.1324 0.2739 0.148 Uiso 1 1 calc R U
C26_1 C 0.2517(14) 0.1627(6) 0.2694(11) 0.139(13) Uani 1 1 d D U
C25_1 C 0.3249(15) 0.1671(5) 0.2802(12) 0.162(14) Uani 1 1 d D U
H25_1 H 0.3419 0.1854 0.2728 0.194 Uiso 1 1 calc R U
C24_1 C 0.3720(11) 0.1441(6) 0.3022(11) 0.183(15) Uani 1 1 d D U
H24_1 H 0.4206 0.1473 0.3107 0.219 Uiso 1 1 calc R U
C23_1 C 0.3466(10) 0.1164(5) 0.3114(9) 0.152(13) Uani 1 1 d D U
C22_1 C 0.2735(10) 0.1118(5) 0.2998(9) 0.110(11) Uani 1 1 d D U
C21_1 C 0.2468(19) 0.0817(9) 0.3092(10) 0.092(11) Uani 1 1 d . U
C20_1 C 0.2962(10) 0.0595(4) 0.3289(10) 0.107(11) Uani 1 1 d D U
C19_1 C 0.3694(11) 0.0649(4) 0.3433(11) 0.117(12) Uani 1 1 d D U
C18_1 C 0.4165(9) 0.0422(5) 0.3669(11) 0.142(13) Uani 1 1 d D U
H18_1 H 0.4650 0.0461 0.3785 0.170 Uiso 1 1 calc R U
C17_1 C 0.3912(9) 0.0137(5) 0.3731(9) 0.125(12) Uani 1 1 d D U
H17_1 H 0.4228 -0.0016 0.3881 0.150 Uiso 1 1 calc R U
C16_1 C 0.3181(10) 0.0081(4) 0.3568(8) 0.104(11) Uani 1 1 d D U
C15_1 C 0.2709(9) 0.0310(4) 0.3342(8) 0.116(12) Uani 1 1 d D U
H15_1 H 0.2225 0.0272 0.3226 0.139 Uiso 1 1 calc R U
C14_1 C 0.2062(16) 0.1886(7) 0.2510(12) 0.128(13) Uani 1 1 d D U
C13_1 C 0.1710(17) 0.2092(7) 0.2331(12) 0.123(13) Uani 1 1 d D U
C12_1 C 0.0650(14) 0.2389(7) 0.1862(10) 0.103(11) Uani 1 1 d D U
H12_1 H 0.0362 0.2223 0.1859 0.124 Uiso 1 1 calc R U
C11_1 C 0.1379(16) 0.2366(6) 0.2093(10) 0.102(11) Uani 1 1 d D U
C10_1 C 0.1781(12) 0.2617(7) 0.2068(9) 0.100(11) Uani 1 1 d D U
H10_1 H 0.2269 0.2612 0.2223 0.120 Uiso 1 1 calc R U
C9_1 C 0.1468(16) 0.2872(6) 0.1818(9) 0.132(12) Uani 1 1 d D U
H9_1 H 0.1738 0.3039 0.1794 0.158 Uiso 1 1 calc R U
C8_1 C 0.0740(16) 0.2872(7) 0.1606(9) 0.121(13) Uani 1 1 d D U
H8_1 H 0.0535 0.3043 0.1433 0.145 Uiso 1 1 calc R U
C7_1 C 0.2931(12) -0.0223(5) 0.3588(11) 0.124(13) Uani 1 1 d D U
C6_1 C 0.2693(12) -0.0475(5) 0.3529(10) 0.107(12) Uani 1 1 d D U
C5_1 C 0.1666(10) -0.0804(5) 0.3158(8) 0.090(10) Uani 1 1 d D U
H5_1 H 0.1425 -0.0635 0.2995 0.108 Uiso 1 1 calc R U
C4_1 C 0.2360(11) -0.0765(5) 0.3458(10) 0.116(12) Uani 1 1 d D U
C3_1 C 0.2720(12) -0.1017(4) 0.3693(9) 0.145(14) Uani 1 1 d D U
H3_1 H 0.3190 -0.1001 0.3893 0.174 Uiso 1 1 calc R U
C2_1 C 0.2379(14) -0.1293(5) 0.3629(9) 0.148(14) Uani 1 1 d D U
H2_1 H 0.2612 -0.1465 0.3784 0.178 Uiso 1 1 calc R U
O1_1 O 0.1828(11) 0.0786(6) 0.2972(7) 0.127(9) Uani 1 1 d . U
C1_2 C -0.0134(13) 0.4529(7) 0.1516(9) 0.122(12) Uani 1 1 d D U
H1_2 H -0.0172 0.4665 0.1264 0.147 Uiso 1 1 calc R U
N3_2 N -0.0235(13) 0.2678(5) 0.3990(7) 0.133(10) Uani 1 1 d D U
N2_2 N 0.0334(11) 0.0517(8) 0.2775(8) 0.086(9) Uani 1 1 d . U
N1_2 N -0.0403(14) 0.4247(7) 0.1401(8) 0.111(10) Uani 1 1 d . U
C43_2 C -0.323(4) 0.2627(16) 0.4639(19) 0.32(3) Uani 1 1 d D U
H43A_2 H -0.3405 0.2424 0.4582 0.479 Uiso 1 1 calc . U
H43B_2 H -0.3449 0.2730 0.4844 0.479 Uiso 1 1 calc . U
H43C_2 H -0.2723 0.2622 0.4800 0.479 Uiso 1 1 calc . U
C42_2 C -0.339(2) 0.2796(13) 0.4137(16) 0.241(18) Uani 1 1 d D U
H42A_2 H -0.3419 0.3013 0.4164 0.290 Uiso 1 1 calc R U
H42B_2 H -0.3805 0.2718 0.3881 0.290 Uiso 1 1 calc R U
C41_2 C -0.267(2) 0.2679(13) 0.4106(18) 0.240(17) Uani 1 1 d D U
H41A_2 H -0.2679 0.2745 0.3783 0.288 Uiso 1 1 calc R U
H41B_2 H -0.2739 0.2463 0.4078 0.288 Uiso 1 1 calc R U
C40_2 C -0.188(2) 0.2711(12) 0.4420(15) 0.206(15) Uani 1 1 d D U
H40A_2 H -0.1803 0.2905 0.4586 0.247 Uiso 1 1 calc R U
H40B_2 H -0.1752 0.2554 0.4667 0.247 Uiso 1 1 calc R U
C39_2 C -0.1434(17) 0.2687(10) 0.4093(11) 0.153(13) Uani 1 1 d D U
H39A_2 H -0.1564 0.2848 0.3852 0.184 Uiso 1 1 calc R U
H39B_2 H -0.1539 0.2498 0.3916 0.184 Uiso 1 1 calc R U
C38_2 C -0.0632(17) 0.2704(9) 0.4366(10) 0.138(11) Uani 1 1 d D U
H38A_2 H -0.0516 0.2894 0.4540 0.165 Uiso 1 1 calc R U
H38B_2 H -0.0490 0.2542 0.4603 0.165 Uiso 1 1 calc R U
C27_2 C 0.0435(12) 0.2070(6) 0.3367(8) 0.107(12) Uani 1 1 d D U
H27_2 H 0.0643 0.2049 0.3123 0.129 Uiso 1 1 calc R U
C26_2 C 0.0309(15) 0.1816(5) 0.3613(10) 0.107(11) Uani 1 1 d D U
C25_2 C 0.0053(15) 0.1852(5) 0.4008(9) 0.133(13) Uani 1 1 d D U
H25_2 H 0.0008 0.1686 0.4191 0.159 Uiso 1 1 calc R U
C24_2 C -0.0134(12) 0.2135(6) 0.4127(7) 0.100(11) Uani 1 1 d D U
H24_2 H -0.0327 0.2157 0.4379 0.120 Uiso 1 1 calc R U
C23_2 C -0.0033(11) 0.2389(4) 0.3870(7) 0.110(11) Uani 1 1 d D U
C22_2 C 0.0248(12) 0.2355(5) 0.3488(8) 0.103(11) Uani 1 1 d D U
C21_2 C 0.0315(19) 0.2619(11) 0.3169(12) 0.103(12) Uani 1 1 d . U
C20_2 C 0.0145(13) 0.2904(4) 0.3348(8) 0.098(11) Uani 1 1 d D U
C19_2 C -0.0141(14) 0.2934(5) 0.3730(8) 0.115(12) Uani 1 1 d D U
C18_2 C -0.0354(13) 0.3218(5) 0.3842(7) 0.108(11) Uani 1 1 d D U
H18_2 H -0.0551 0.3238 0.4092 0.130 Uiso 1 1 calc R U
C17_2 C -0.0271(12) 0.3471(4) 0.3576(7) 0.122(13) Uani 1 1 d D U
H17_2 H -0.0378 0.3662 0.3666 0.146 Uiso 1 1 calc R U
C16_2 C -0.0027(11) 0.3437(4) 0.3176(7) 0.116(12) Uani 1 1 d D U
C15_2 C 0.0159(12) 0.3152(4) 0.3053(7) 0.123(13) Uani 1 1 d D U
H15_2 H 0.0292 0.3127 0.2775 0.148 Uiso 1 1 calc R U
C14_2 C 0.0463(17) 0.1511(6) 0.3494(11) 0.099(12) Uani 1 1 d D U
C13_2 C 0.0531(17) 0.1241(6) 0.3422(10) 0.098(12) Uani 1 1 d D U
C12_2 C 0.0321(13) 0.0808(7) 0.2846(9) 0.080(10) Uani 1 1 d D U
H12_2 H 0.0158 0.0937 0.2578 0.096 Uiso 1 1 calc R U
C11_2 C 0.0544(15) 0.0925(6) 0.3314(11) 0.093(10) Uani 1 1 d D U
C10_2 C 0.0766(13) 0.0724(7) 0.3705(8) 0.119(12) Uani 1 1 d D U
H10_2 H 0.0909 0.0796 0.4025 0.143 Uiso 1 1 calc R U
C9_2 C 0.0775(11) 0.0419(6) 0.3623(9) 0.100(11) Uani 1 1 d D U
H9_2 H 0.0929 0.0285 0.3885 0.120 Uiso 1 1 calc R U
C8_2 C 0.0554(14) 0.0317(6) 0.3148(11) 0.101(11) Uani 1 1 d D U
H8_2 H 0.0554 0.0112 0.3082 0.121 Uiso 1 1 calc R U
C7_2 C 0.0046(15) 0.3698(5) 0.2895(8) 0.118(13) Uani 1 1 d D U
C6_2 C 0.0030(15) 0.3902(5) 0.2618(8) 0.101(12) Uani 1 1 d D U
C5_2 C -0.0303(14) 0.4054(5) 0.1746(7) 0.103(12) Uani 1 1 d D U
H5_2 H -0.0442 0.3856 0.1658 0.124 Uiso 1 1 calc R U
C4_2 C -0.0001(15) 0.4118(5) 0.2243(8) 0.105(11) Uani 1 1 d D U
C3_2 C 0.0265(12) 0.4405(5) 0.2363(8) 0.124(12) Uani 1 1 d D U
H3_2 H 0.0492 0.4456 0.2690 0.148 Uiso 1 1 calc R U
C2_2 C 0.0192(12) 0.4620(5) 0.1992(9) 0.139(13) Uani 1 1 d D U
H2_2 H 0.0358 0.4816 0.2066 0.167 Uiso 1 1 calc R U
O1_2 O 0.0508(11) 0.2568(6) 0.2829(8) 0.125(10) Uani 1 1 d . U
C1_3 C -0.0011(12) -0.1224(6) 0.3531(11) 0.103(11) Uani 1 1 d D U
H1_3 H 0.0175 -0.1413 0.3505 0.124 Uiso 1 1 calc R U
N3_3 N -0.2151(11) 0.1002(5) 0.3942(8) 0.121(10) Uani 1 1 d D U
N2_3 N -0.0993(14) 0.2712(9) 0.1848(9) 0.113(11) Uani 1 1 d . U
N1_3 N -0.0034(14) -0.1020(8) 0.3182(10) 0.114(10) Uani 1 1 d . U
C43_3 C -0.106(3) 0.0296(11) 0.5516(16) 0.23(2) Uani 1 1 d D U
H43A_3 H -0.1408 0.0199 0.5247 0.344 Uiso 1 1 calc . U
H43B_3 H -0.0837 0.0150 0.5764 0.344 Uiso 1 1 calc . U
H43C_3 H -0.0709 0.0390 0.5402 0.344 Uiso 1 1 calc . U
C42_3 C -0.1421(19) 0.0536(10) 0.5734(12) 0.167(14) Uani 1 1 d D U
H42A_3 H -0.1059 0.0670 0.5935 0.200 Uiso 1 1 calc R U
H42B_3 H -0.1640 0.0436 0.5948 0.200 Uiso 1 1 calc R U
C41_3 C -0.198(2) 0.0726(9) 0.5365(12) 0.158(13) Uani 1 1 d D U
H41A_3 H -0.2280 0.0595 0.5111 0.189 Uiso 1 1 calc R U
H41B_3 H -0.2283 0.0819 0.5532 0.189 Uiso 1 1 calc R U
C40_3 C -0.168(2) 0.0969(9) 0.5127(13) 0.175(14) Uani 1 1 d D U
H40A_3 H -0.1378 0.1094 0.5388 0.211 Uiso 1 1 calc R U
H40B_3 H -0.1378 0.0871 0.4969 0.211 Uiso 1 1 calc R U
C39_3 C -0.2143(17) 0.1168(8) 0.4773(10) 0.155(13) Uani 1 1 d D U
H39A_3 H -0.1856 0.1327 0.4705 0.186 Uiso 1 1 calc R U
H39B_3 H -0.2463 0.1260 0.4923 0.186 Uiso 1 1 calc R U
C38_3 C -0.2589(16) 0.1030(9) 0.4283(10) 0.127(11) Uani 1 1 d D U
H38A_3 H -0.2757 0.0833 0.4339 0.152 Uiso 1 1 calc R U
H38B_3 H -0.2999 0.1156 0.4132 0.152 Uiso 1 1 calc R U
C27_3 C -0.1511(12) 0.1491(6) 0.3128(8) 0.108(11) Uani 1 1 d D U
H27_3 H -0.1262 0.1476 0.2906 0.129 Uiso 1 1 calc R U
C26_3 C -0.1768(15) 0.1770(5) 0.3216(9) 0.110(11) Uani 1 1 d D U
C25_3 C -0.2186(13) 0.1789(5) 0.3520(10) 0.114(12) Uani 1 1 d D U
H25_3 H -0.2385 0.1973 0.3561 0.137 Uiso 1 1 calc R U
C24_3 C -0.2305(12) 0.1535(6) 0.3764(8) 0.113(12) Uani 1 1 d D U
H24_3 H -0.2570 0.1549 0.3976 0.135 Uiso 1 1 calc R U
C23_3 C -0.2027(11) 0.1257(5) 0.3689(7) 0.110(12) Uani 1 1 d D U
C22_3 C -0.1628(11) 0.1235(5) 0.3373(8) 0.100(11) Uani 1 1 d D U
C21_3 C -0.137(2) 0.0908(11) 0.3284(12) 0.110(13) Uani 1 1 d . U
C20_3 C -0.1481(14) 0.0688(4) 0.3554(9) 0.107(12) Uani 1 1 d D U
C19_3 C -0.1886(14) 0.0720(4) 0.3866(9) 0.115(12) Uani 1 1 d D U
C18_3 C -0.2027(12) 0.0468(5) 0.4111(8) 0.114(12) Uani 1 1 d D U
H18_3 H -0.2316 0.0487 0.4306 0.137 Uiso 1 1 calc R U
C17_3 C -0.1737(11) 0.0190(5) 0.4063(7) 0.118(12) Uani 1 1 d D U
H17_3 H -0.1809 0.0026 0.4242 0.142 Uiso 1 1 calc R U
C16_3 C -0.1337(11) 0.0157(4) 0.3747(7) 0.104(12) Uani 1 1 d D U
C15_3 C -0.1216(11) 0.0407(4) 0.3488(7) 0.114(12) Uani 1 1 d D U
H15_3 H -0.0959 0.0385 0.3272 0.137 Uiso 1 1 calc R U
C14_3 C -0.1630(14) 0.2042(6) 0.2977(9) 0.096(10) Uani 1 1 d D U
C13_3 C -0.1507(14) 0.2255(7) 0.2749(9) 0.091(10) Uani 1 1 d D U
C12_3 C -0.1107(14) 0.2484(7) 0.2106(12) 0.101(11) Uani 1 1 d D U
H12_3 H -0.0992 0.2291 0.2030 0.121 Uiso 1 1 calc R U
C11_3 C -0.1390(15) 0.2515(7) 0.2485(11) 0.115(12) Uani 1 1 d D U
C10_3 C -0.1516(12) 0.2806(8) 0.2610(9) 0.124(13) Uani 1 1 d D U
H10_3 H -0.1686 0.2837 0.2872 0.149 Uiso 1 1 calc R U
C9_3 C -0.1395(12) 0.3052(6) 0.2351(11) 0.099(11) Uani 1 1 d D U
H9_3 H -0.1484 0.3248 0.2432 0.119 Uiso 1 1 calc R U
C8_3 C -0.1137(13) 0.2995(8) 0.1969(10) 0.103(12) Uani 1 1 d D U
H8_3 H -0.1059 0.3156 0.1787 0.124 Uiso 1 1 calc R U
C7_3 C -0.1050(16) -0.0133(5) 0.3686(10) 0.106(13) Uani 1 1 d D U
C6_3 C -0.0798(15) -0.0375(5) 0.3658(9) 0.095(12) Uani 1 1 d D U
C5_3 C -0.0273(14) -0.0743(5) 0.3246(8) 0.105(12) Uani 1 1 d D U
H5_3 H -0.0263 -0.0593 0.3023 0.126 Uiso 1 1 calc R U
C4_3 C -0.0531(14) -0.0670(5) 0.3624(8) 0.105(12) Uani 1 1 d D U
C3_3 C -0.0506(12) -0.0890(5) 0.3972(8) 0.115(12) Uani 1 1 d D U
H3_3 H -0.0665 -0.0847 0.4235 0.138 Uiso 1 1 calc R U
C2_3 C -0.0243(11) -0.1173(5) 0.3924(9) 0.103(11) Uani 1 1 d D U
H2_3 H -0.0225 -0.1324 0.4152 0.123 Uiso 1 1 calc R U
O1_3 O -0.1014(12) 0.0934(6) 0.2996(7) 0.116(9) Uani 1 1 d . U
C1_4 C -0.0103(15) 0.4352(7) 0.0219(10) 0.141(15) Uani 1 1 d D U
H1_4 H -0.0382 0.4522 0.0205 0.169 Uiso 1 1 calc R U
N3_4 N 0.3241(10) 0.2357(5) 0.1081(10) 0.128(9) Uani 1 1 d D U
N2_4 N 0.0922(12) 0.0402(8) 0.1994(8) 0.091(9) Uani 1 1 d . U
N1_4 N -0.0215(14) 0.4106(8) 0.0442(10) 0.116(11) Uani 1 1 d . U
C43_4 C 0.5460(17) 0.1602(9) 0.0834(13) 0.160(14) Uani 1 1 d D U
H43A_4 H 0.5354 0.1404 0.0695 0.240 Uiso 1 1 calc . U
H43B_4 H 0.5202 0.1637 0.1058 0.240 Uiso 1 1 calc . U
H43C_4 H 0.5960 0.1617 0.1007 0.240 Uiso 1 1 calc . U
C42_4 C 0.5249(19) 0.1835(9) 0.0426(13) 0.164(14) Uani 1 1 d D U
H42A_4 H 0.4739 0.1833 0.0269 0.197 Uiso 1 1 calc R U
H42B_4 H 0.5471 0.1789 0.0181 0.197 Uiso 1 1 calc R U
C41_4 C 0.5496(17) 0.2155(9) 0.0658(12) 0.150(11) Uani 1 1 d D U
H41A_4 H 0.6004 0.2152 0.0824 0.181 Uiso 1 1 calc R U
H41B_4 H 0.5394 0.2304 0.0398 0.181 Uiso 1 1 calc R U
C40_4 C 0.5125(14) 0.2240(9) 0.1018(12) 0.150(12) Uani 1 1 d D U
H40A_4 H 0.5316 0.2432 0.1163 0.180 Uiso 1 1 calc R U
H40B_4 H 0.5251 0.2092 0.1281 0.180 Uiso 1 1 calc R U
C39_4 C 0.4289(14) 0.2268(9) 0.0822(11) 0.130(11) Uani 1 1 d D U
H39A_4 H 0.4142 0.2393 0.0530 0.156 Uiso 1 1 calc R U
H39B_4 H 0.4078 0.2070 0.0737 0.156 Uiso 1 1 calc R U
C38_4 C 0.4045(15) 0.2406(9) 0.1216(12) 0.139(11) Uani 1 1 d D U
H38A_4 H 0.4152 0.2620 0.1243 0.167 Uiso 1 1 calc R U
H38B_4 H 0.4289 0.2313 0.1530 0.167 Uiso 1 1 calc R U
C27_4 C 0.1988(10) 0.1779(6) 0.1242(9) 0.109(12) Uani 1 1 d D U
H27_4 H 0.1508 0.1761 0.1203 0.131 Uiso 1 1 calc R U
C26_4 C 0.2440(15) 0.1534(5) 0.1408(10) 0.101(11) Uani 1 1 d D U
C25_4 C 0.3160(14) 0.1564(5) 0.1468(10) 0.117(12) Uani 1 1 d D U
H25_4 H 0.3466 0.1403 0.1586 0.140 Uiso 1 1 calc R U
C24_4 C 0.3420(10) 0.1834(6) 0.1350(9) 0.137(13) Uani 1 1 d D U
H24_4 H 0.3897 0.1850 0.1381 0.165 Uiso 1 1 calc R U
C23_4 C 0.2966(11) 0.2080(4) 0.1186(8) 0.113(11) Uani 1 1 d D U
C22_4 C 0.2250(10) 0.2051(5) 0.1134(9) 0.103(11) Uani 1 1 d D U
C21_4 C 0.179(2) 0.2312(10) 0.0990(13) 0.112(13) Uani 1 1 d . U
C20_4 C 0.2065(10) 0.2580(4) 0.0834(10) 0.108(11) Uani 1 1 d D U
C19_4 C 0.2778(10) 0.2594(5) 0.0867(11) 0.114(11) Uani 1 1 d D U
C18_4 C 0.3034(9) 0.2846(5) 0.0688(10) 0.115(11) Uani 1 1 d D U
H18_4 H 0.3496 0.2848 0.0680 0.138 Uiso 1 1 calc R U
C17_4 C 0.2597(10) 0.3095(5) 0.0523(9) 0.125(12) Uani 1 1 d D U
H17_4 H 0.2777 0.3268 0.0423 0.150 Uiso 1 1 calc R U
C16_4 C 0.1889(10) 0.3087(4) 0.0506(8) 0.116(12) Uani 1 1 d D U
C15_4 C 0.1627(9) 0.2829(4) 0.0670(8) 0.103(11) Uani 1 1 d D U
H15_4 H 0.1161 0.2824 0.0668 0.123 Uiso 1 1 calc R U
C14_4 C 0.2153(17) 0.1256(6) 0.1526(12) 0.108(13) Uani 1 1 d D U
C13_4 C 0.1993(18) 0.1010(7) 0.1638(12) 0.114(14) Uani 1 1 d D U
C12_4 C 0.1089(15) 0.0674(8) 0.1840(10) 0.116(13) Uani 1 1 d D U
H12A_4 H 0.0750 0.0827 0.1765 0.139 Uiso 1 1 calc R U
C11_4 C 0.1748(19) 0.0732(7) 0.1791(10) 0.118(13) Uani 1 1 d D U
C10_4 C 0.2248(13) 0.0503(7) 0.1929(9) 0.105(11) Uani 1 1 d D U
H10_4 H 0.2698 0.0535 0.1908 0.126 Uiso 1 1 calc R U
C9_4 C 0.2090(15) 0.0232(6) 0.2097(8) 0.094(11) Uani 1 1 d D U
H9_4 H 0.2424 0.0078 0.2191 0.113 Uiso 1 1 calc R U
C8_4 C 0.1407(16) 0.0195(6) 0.2122(8) 0.085(10) Uani 1 1 d D U
H8_4 H 0.1293 0.0013 0.2236 0.102 Uiso 1 1 calc R U
C7_4 C 0.1450(13) 0.3352(5) 0.0363(12) 0.122(13) Uani 1 1 d D U
C6_4 C 0.1098(13) 0.3578(5) 0.0301(10) 0.108(12) Uani 1 1 d D U
C5_4 C 0.0133(13) 0.3862(6) 0.0458(10) 0.127(14) Uani 1 1 d D U
H5_4 H 0.0020 0.3693 0.0607 0.152 Uiso 1 1 calc R U
C4_4 C 0.0674(13) 0.3845(5) 0.0258(10) 0.112(13) Uani 1 1 d D U
C3_4 C 0.0824(12) 0.4099(5) 0.0031(9) 0.120(12) Uani 1 1 d D U
H3_4 H 0.1189 0.4096 -0.0104 0.144 Uiso 1 1 calc R U
C2_4 C 0.0429(14) 0.4358(5) 0.0007(9) 0.126(13) Uani 1 1 d D U
H2_4 H 0.0517 0.4531 -0.0148 0.151 Uiso 1 1 calc R U
O1_4 O 0.1167(11) 0.2295(5) 0.0990(7) 0.110(8) Uani 1 1 d . U
C1_5 C -0.1018(13) -0.1391(7) 0.2052(9) 0.131(12) Uani 1 1 d D U
H1_5 H -0.0795 -0.1560 0.2227 0.157 Uiso 1 1 calc R U
N3_5 N -0.3907(13) 0.0526(5) -0.0080(9) 0.146(10) Uani 1 1 d D U
N2_5 N -0.1765(12) 0.2639(8) 0.0838(8) 0.101(9) Uani 1 1 d . U
C43_5 C -0.673(2) 0.0899(11) -0.2078(14) 0.210(19) Uani 1 1 d D U
H43A_5 H -0.6936 0.0895 -0.2429 0.315 Uiso 1 1 calc . U
H43B_5 H -0.6359 0.1046 -0.1985 0.315 Uiso 1 1 calc . U
H43C_5 H -0.7090 0.0951 -0.1936 0.315 Uiso 1 1 calc . U
C42_5 C -0.6414(17) 0.0574(10) -0.1885(12) 0.170(15) Uani 1 1 d D U
H42A_5 H -0.6748 0.0462 -0.1771 0.204 Uiso 1 1 calc R U
H42B_5 H -0.6327 0.0462 -0.2148 0.204 Uiso 1 1 calc R U
C41_5 C -0.5720(15) 0.0620(9) -0.1462(12) 0.144(13) Uani 1 1 d D U
H41A_5 H -0.5396 0.0736 -0.1582 0.173 Uiso 1 1 calc R U
H41B_5 H -0.5816 0.0737 -0.1207 0.173 Uiso 1 1 calc R U
C40_5 C -0.5383(17) 0.0345(9) -0.1255(12) 0.165(14) Uani 1 1 d D U
H40A_5 H -0.5362 0.0214 -0.1520 0.197 Uiso 1 1 calc R U
H40B_5 H -0.5673 0.0246 -0.1088 0.197 Uiso 1 1 calc R U
C39_5 C -0.4573(17) 0.0385(10) -0.0864(12) 0.173(14) Uani 1 1 d D U
H39A_5 H -0.4295 0.0203 -0.0837 0.208 Uiso 1 1 calc R U
H39B_5 H -0.4327 0.0553 -0.0952 0.208 Uiso 1 1 calc R U
C38_5 C -0.4736(19) 0.0442(11) -0.0440(12) 0.179(14) Uani 1 1 d D U
H38A_5 H -0.4924 0.0266 -0.0326 0.215 Uiso 1 1 calc R U
H38B_5 H -0.5059 0.0611 -0.0477 0.215 Uiso 1 1 calc R U
C27_5 C -0.2893(12) 0.1212(5) 0.0477(9) 0.111(11) Uani 1 1 d D U
H27_5 H -0.2492 0.1265 0.0736 0.133 Uiso 1 1 calc R U
C26_5 C -0.3287(14) 0.1432(4) 0.0163(10) 0.111(11) Uani 1 1 d D U
C25_5 C -0.3870(13) 0.1350(5) -0.0241(9) 0.113(12) Uani 1 1 d D U
H25_5 H -0.4120 0.1496 -0.0460 0.135 Uiso 1 1 calc R U
C24_5 C -0.4076(10) 0.1049(5) -0.0314(7) 0.097(10) Uani 1 1 d D U
H24_5 H -0.4471 0.0995 -0.0577 0.116 Uiso 1 1 calc R U
C23_5 C -0.3688(12) 0.0828(4) 0.0009(8) 0.126(12) Uani 1 1 d D U
C22_5 C -0.3098(11) 0.0909(4) 0.0403(8) 0.096(10) Uani 1 1 d D U
C21_5 C -0.2626(16) 0.0691(9) 0.0752(12) 0.099(10) Uani 1 1 d . U
C20_5 C -0.2901(12) 0.0364(4) 0.0622(9) 0.117(11) Uani 1 1 d D U
C19_5 C -0.3507(13) 0.0299(4) 0.0222(9) 0.123(12) Uani 1 1 d D U
C18_5 C -0.3770(11) 0.0007(5) 0.0148(9) 0.120(12) Uani 1 1 d D U
H18_5 H -0.4202 -0.0031 -0.0093 0.145 Uiso 1 1 calc R U
C17_5 C -0.3389(11) -0.0228(4) 0.0434(8) 0.122(12) Uani 1 1 d D U
H17_5 H -0.3552 -0.0425 0.0370 0.147 Uiso 1 1 calc R U
C16_5 C -0.2762(10) -0.0169(4) 0.0815(7) 0.117(11) Uani 1 1 d D U
C15_5 C -0.2510(10) 0.0126(4) 0.0904(7) 0.110(11) Uani 1 1 d D U
H15_5 H -0.2083 0.0166 0.1150 0.132 Uiso 1 1 calc R U
C14_5 C -0.3092(17) 0.1744(6) 0.0240(11) 0.096(11) Uani 1 1 d D U
C13_5 C -0.2975(15) 0.2014(7) 0.0327(11) 0.092(11) Uani 1 1 d D U
C12_5 C -0.2048(13) 0.2358(7) 0.0715(10) 0.096(11) Uani 1 1 d D U
H12_5 H -0.1768 0.2189 0.0831 0.116 Uiso 1 1 calc R U
C11_5 C -0.2743(14) 0.2322(6) 0.0419(10) 0.077(9) Uani 1 1 d D U
C10_5 C -0.3142(11) 0.2581(7) 0.0263(8) 0.105(11) Uani 1 1 d D U
H10_5 H -0.3616 0.2564 0.0071 0.126 Uiso 1 1 calc R U
C9_5 C -0.2849(15) 0.2862(6) 0.0386(8) 0.116(12) Uani 1 1 d D U
H9_5 H -0.3116 0.3035 0.0278 0.139 Uiso 1 1 calc R U
C8_5 C -0.2149(15) 0.2880(7) 0.0674(10) 0.115(12) Uani 1 1 d D U
H8_5 H -0.1942 0.3069 0.0755 0.138 Uiso 1 1 calc R U
C7_5 C -0.2363(13) -0.0410(4) 0.1115(10) 0.107(12) Uani 1 1 d D U
C6_5 C -0.2046(12) -0.0626(5) 0.1332(10) 0.103(11) Uani 1 1 d D U
C5_5 C -0.1035(10) -0.0882(6) 0.1916(9) 0.107(11) Uani 1 1 d D U
H5_5 H -0.0826 -0.0693 0.1995 0.129 Uiso 1 1 calc R U
C4_5 C -0.1689(12) -0.0896(5) 0.1561(9) 0.108(11) Uani 1 1 d D U
C3_5 C -0.2016(12) -0.1176(4) 0.1452(9) 0.132(13) Uani 1 1 d D U
H3_5 H -0.2457 -0.1193 0.1212 0.158 Uiso 1 1 calc R U
C2_5 C -0.1677(13) -0.1428(5) 0.1704(9) 0.133(12) Uani 1 1 d D U
H2_5 H -0.1889 -0.1617 0.1640 0.159 Uiso 1 1 calc R U
N1_5 N -0.0674(11) -0.1122(7) 0.2156(8) 0.105(9) Uani 1 1 d . U
O1_5 O -0.2119(11) 0.0748(5) 0.1083(7) 0.128(9) Uani 1 1 d . U
C1_6 C -0.2035(14) 0.4178(5) -0.0277(10) 0.096(11) Uani 1 1 d D U
H1_6 H -0.1992 0.4382 -0.0204 0.115 Uiso 1 1 calc R U
N3_6 N -0.2798(12) 0.1788(4) -0.1341(7) 0.104(8) Uani 1 1 d D U
N2_6 N -0.0466(11) 0.0232(7) 0.1370(8) 0.086(9) Uani 1 1 d . U
N1_6 N -0.1674(14) 0.3995(8) 0.0053(9) 0.115(10) Uani 1 1 d . U
C43_6 C -0.2686(18) 0.0587(9) -0.2235(12) 0.152(14) Uani 1 1 d D U
H43A_6 H -0.2880 0.0500 -0.2556 0.227 Uiso 1 1 calc . U
H43B_6 H -0.3011 0.0558 -0.2056 0.227 Uiso 1 1 calc . U
H43C_6 H -0.2243 0.0491 -0.2063 0.227 Uiso 1 1 calc . U
C42_6 C -0.2563(15) 0.0928(8) -0.2282(11) 0.131(12) Uani 1 1 d D U
H42A_6 H -0.2338 0.1010 -0.1956 0.157 Uiso 1 1 calc R U
H42B_6 H -0.2237 0.0955 -0.2466 0.157 Uiso 1 1 calc R U
C41_6 C -0.3235(15) 0.1109(7) -0.2532(11) 0.132(12) Uani 1 1 d D U
H41A_6 H -0.3479 0.1025 -0.2855 0.159 Uiso 1 1 calc R U
H41B_6 H -0.3553 0.1099 -0.2339 0.159 Uiso 1 1 calc R U
C40_6 C -0.3031(16) 0.1434(7) -0.2581(10) 0.125(11) Uani 1 1 d D U
H40A_6 H -0.2737 0.1437 -0.2791 0.150 Uiso 1 1 calc R U
H40B_6 H -0.3461 0.1544 -0.2751 0.150 Uiso 1 1 calc R U
C39_6 C -0.2647(15) 0.1605(7) -0.2119(9) 0.107(10) Uani 1 1 d D U
H39A_6 H -0.2418 0.1780 -0.2204 0.128 Uiso 1 1 calc R U
H39B_6 H -0.2281 0.1477 -0.1906 0.128 Uiso 1 1 calc R U
C38_6 C -0.3139(14) 0.1709(8) -0.1844(8) 0.101(10) Uani 1 1 d D U
H38A_6 H -0.3405 0.1882 -0.2013 0.121 Uiso 1 1 calc R U
H38B_6 H -0.3477 0.1549 -0.1857 0.121 Uiso 1 1 calc R U
C27_6 C -0.1814(12) 0.1359(5) -0.0219(6) 0.092(10) Uani 1 1 d D U
H27_6 H -0.1518 0.1393 0.0101 0.110 Uiso 1 1 calc R U
C26_6 C -0.1989(14) 0.1066(5) -0.0384(9) 0.100(11) Uani 1 1 d D U
C25_6 C -0.2473(14) 0.1015(4) -0.0851(9) 0.114(11) Uani 1 1 d D U
H25_6 H -0.2619 0.0820 -0.0952 0.137 Uiso 1 1 calc R U
C24_6 C -0.2737(12) 0.1256(5) -0.1166(7) 0.113(11) Uani 1 1 d D U
H24_6 H -0.3043 0.1221 -0.1483 0.136 Uiso 1 1 calc R U
C23_6 C -0.2544(12) 0.1551(4) -0.1007(7) 0.104(11) Uani 1 1 d D U
C22_6 C -0.2083(13) 0.1602(4) -0.0531(7) 0.088(10) Uani 1 1 d D U
C21_6 C -0.1892(18) 0.1905(9) -0.0338(12) 0.114(12) Uani 1 1 d . U
C20_6 C -0.2220(13) 0.2156(4) -0.0694(7) 0.096(10) Uani 1 1 d D U
C19_6 C -0.2642(14) 0.2088(4) -0.1174(7) 0.096(10) Uani 1 1 d D U
C18_6 C -0.2905(13) 0.2317(5) -0.1511(6) 0.106(11) Uani 1 1 d D U
H18_6 H -0.3157 0.2271 -0.1836 0.127 Uiso 1 1 calc R U
C17_6 C -0.2794(12) 0.2618(4) -0.1364(6) 0.095(11) Uani 1 1 d D U
H17_6 H -0.2994 0.2772 -0.1586 0.114 Uiso 1 1 calc R U
C16_6 C -0.2382(12) 0.2688(4) -0.0881(7) 0.104(11) Uani 1 1 d D U
C15_6 C -0.2092(12) 0.2458(4) -0.0547(6) 0.115(11) Uani 1 1 d D U
H15_6 H -0.1814 0.2504 -0.0228 0.138 Uiso 1 1 calc R U
C14_6 C -0.1680(15) 0.0819(7) -0.0059(9) 0.100(11) Uani 1 1 d D U
C13_6 C -0.1417(16) 0.0600(7) 0.0200(10) 0.098(11) Uani 1 1 d D U
C12_6 C -0.0783(15) 0.0429(6) 0.1018(11) 0.106(11) Uani 1 1 d D U
H12_6 H -0.0767 0.0632 0.1104 0.127 Uiso 1 1 calc R U
C11_6 C -0.1133(15) 0.0353(7) 0.0533(9) 0.092(10) Uani 1 1 d D U
C10_6 C -0.1151(12) 0.0056(7) 0.0402(8) 0.094(10) Uani 1 1 d D U
H10_6 H -0.1382 0.0000 0.0078 0.113 Uiso 1 1 calc R U
C9_6 C -0.0832(12) -0.0162(5) 0.0744(10) 0.104(11) Uani 1 1 d D U
H9_6 H -0.0844 -0.0364 0.0655 0.124 Uiso 1 1 calc R U
C8_6 C -0.0496(13) -0.0071(7) 0.1222(9) 0.105(11) Uani 1 1 d D U
H8_6 H -0.0279 -0.0216 0.1455 0.125 Uiso 1 1 calc R U
C7_6 C -0.2287(17) 0.3000(4) -0.0721(8) 0.107(12) Uani 1 1 d D U
C6_6 C -0.2241(16) 0.3262(5) -0.0610(8) 0.101(12) Uani 1 1 d D U
C5_6 C -0.1756(14) 0.3685(5) -0.0058(8) 0.119(12) Uani 1 1 d D U
H5_6 H -0.1516 0.3546 0.0180 0.142 Uiso 1 1 calc R U
C4_6 C -0.2183(14) 0.3581(5) -0.0509(8) 0.102(11) Uani 1 1 d D U
C3_6 C -0.2558(12) 0.3790(4) -0.0847(8) 0.104(11) Uani 1 1 d D U
H3_6 H -0.2862 0.3727 -0.1151 0.125 Uiso 1 1 calc R U
C2_6 C -0.2483(12) 0.4095(5) -0.0735(9) 0.103(11) Uani 1 1 d D U
H2_6 H -0.2727 0.4239 -0.0961 0.124 Uiso 1 1 calc R U
O1_6 O -0.1493(10) 0.1955(5) 0.0063(7) 0.111(8) Uani 1 1 d . U
C1_7 C 0.0553(14) -0.1399(7) 0.1726(10) 0.144(13) Uani 1 1 d D U
H1_7 H 0.0454 -0.1581 0.1848 0.173 Uiso 1 1 calc R U
N3_7 N 0.2165(10) 0.0711(5) 0.0404(8) 0.110(9) Uani 1 1 d D U
N2_7 N -0.0459(13) 0.2592(9) 0.0615(9) 0.104(10) Uani 1 1 d . U
N1_7 N 0.0595(13) -0.1151(8) 0.2016(9) 0.122(11) Uani 1 1 d . U
C43_7 C 0.569(2) 0.0466(10) 0.1271(16) 0.181(17) Uani 1 1 d D U
H43A_7 H 0.6164 0.0433 0.1278 0.271 Uiso 1 1 calc . U
H43B_7 H 0.5366 0.0364 0.0992 0.271 Uiso 1 1 calc . U
H43C_7 H 0.5625 0.0389 0.1566 0.271 Uiso 1 1 calc . U
C42_7 C 0.5535(17) 0.0783(10) 0.1233(17) 0.181(16) Uani 1 1 d D U
H42A_7 H 0.5604 0.0859 0.0936 0.217 Uiso 1 1 calc R U
H42B_7 H 0.5872 0.0884 0.1510 0.217 Uiso 1 1 calc R U
C41_7 C 0.4783(15) 0.0862(8) 0.1224(13) 0.155(13) Uani 1 1 d D U
H41A_7 H 0.4711 0.0775 0.1514 0.186 Uiso 1 1 calc R U
H41B_7 H 0.4753 0.1079 0.1250 0.186 Uiso 1 1 calc R U
C40_7 C 0.4201(15) 0.0763(9) 0.0793(12) 0.143(13) Uani 1 1 d D U
H40A_7 H 0.4229 0.0545 0.0765 0.171 Uiso 1 1 calc R U
H40B_7 H 0.4266 0.0851 0.0502 0.171 Uiso 1 1 calc R U
C39_7 C 0.3470(15) 0.0844(8) 0.0803(11) 0.137(12) Uani 1 1 d D U
H39A_7 H 0.3403 0.0760 0.1097 0.164 Uiso 1 1 calc R U
H39B_7 H 0.3429 0.1061 0.0816 0.164 Uiso 1 1 calc R U
C38_7 C 0.2897(14) 0.0724(8) 0.0353(11) 0.123(11) Uani 1 1 d D U
H38A_7 H 0.3028 0.0523 0.0283 0.148 Uiso 1 1 calc R U
H38B_7 H 0.2877 0.0851 0.0074 0.148 Uiso 1 1 calc R U
C27_7 C 0.0628(10) 0.1225(6) 0.0220(9) 0.100(11) Uani 1 1 d D U
H27_7 H 0.0183 0.1225 0.0259 0.120 Uiso 1 1 calc R U
C26_7 C 0.0872(14) 0.1483(5) 0.0051(10) 0.105(12) Uani 1 1 d D U
C25_7 C 0.1538(15) 0.1483(5) -0.0006(10) 0.117(12) Uani 1 1 d D U
H25_7 H 0.1698 0.1655 -0.0125 0.140 Uiso 1 1 calc R U
C24_7 C 0.1967(10) 0.1228(6) 0.0114(8) 0.097(10) Uani 1 1 d D U
H24_7 H 0.2417 0.1230 0.0083 0.116 Uiso 1 1 calc R U
C23_7 C 0.1721(10) 0.0968(4) 0.0280(7) 0.085(10) Uani 1 1 d D U
C22_7 C 0.1048(10) 0.0967(5) 0.0332(8) 0.092(10) Uani 1 1 d D U
C21_7 C 0.076(2) 0.0698(12) 0.0516(13) 0.108(13) Uani 1 1 d . U
C20_7 C 0.1248(10) 0.0435(5) 0.0618(10) 0.110(11) Uani 1 1 d D U
C19_7 C 0.1942(11) 0.0458(4) 0.0609(10) 0.103(11) Uani 1 1 d D U
C18_7 C 0.2415(9) 0.0217(5) 0.0780(9) 0.106(11) Uani 1 1 d D U
H18_7 H 0.2885 0.0236 0.0794 0.128 Uiso 1 1 calc R U
C17_7 C 0.2178(9) -0.0050(5) 0.0928(8) 0.108(11) Uani 1 1 d D U
H17_7 H 0.2488 -0.0212 0.1031 0.130 Uiso 1 1 calc R U
C16_7 C 0.1477(10) -0.0076(4) 0.0923(7) 0.101(11) Uani 1 1 d D U
C15_7 C 0.1015(9) 0.0166(4) 0.0771(8) 0.113(12) Uani 1 1 d D U
H15_7 H 0.0550 0.0149 0.0769 0.135 Uiso 1 1 calc R U
C14_7 C 0.0498(15) 0.1766(6) 0.0004(12) 0.108(12) Uani 1 1 d D U
C13_7 C 0.0183(18) 0.1998(7) -0.0001(12) 0.110(13) Uani 1 1 d D U
C12_7 C -0.0257(16) 0.2331(8) 0.0485(11) 0.115(13) Uani 1 1 d D U
H12_7 H -0.0235 0.2165 0.0686 0.138 Uiso 1 1 calc R U
C11_7 C -0.0077(15) 0.2294(7) 0.0063(13) 0.110(12) Uani 1 1 d D U
C10_7 C -0.0094(13) 0.2544(8) -0.0225(9) 0.103(11) Uani 1 1 d D U
H10_7 H 0.0027 0.2526 -0.0509 0.123 Uiso 1 1 calc R U
C9_7 C -0.0290(12) 0.2823(7) -0.0096(10) 0.113(12) Uani 1 1 d D U
H9_7 H -0.0305 0.2992 -0.0290 0.136 Uiso 1 1 calc R U
C8_7 C -0.0462(12) 0.2841(7) 0.0330(12) 0.098(11) Uani 1 1 d D U
H8_7 H -0.0583 0.3028 0.0428 0.118 Uiso 1 1 calc R U
C7_7 C 0.1221(12) -0.0364(5) 0.1033(9) 0.092(12) Uani 1 1 d D U
C6_7 C 0.1032(13) -0.0594(5) 0.1172(8) 0.100(13) Uani 1 1 d D U
C5_7 C 0.0755(13) -0.0894(6) 0.1800(7) 0.107(11) Uani 1 1 d D U
H5_7 H 0.0794 -0.0715 0.1976 0.128 Uiso 1 1 calc R U
C4_7 C 0.0862(14) -0.0875(5) 0.1349(8) 0.093(11) Uani 1 1 d D U
C3_7 C 0.0797(13) -0.1138(4) 0.1080(8) 0.111(12) Uani 1 1 d D U
H3_7 H 0.0858 -0.1135 0.0773 0.134 Uiso 1 1 calc R U
C2_7 C 0.0642(12) -0.1407(5) 0.1269(9) 0.137(13) Uani 1 1 d D U
H2_7 H 0.0599 -0.1586 0.1095 0.164 Uiso 1 1 calc R U
O1_7 O 0.0210(12) 0.0707(6) 0.0595(8) 0.126(9) Uani 1 1 d . U
C1_8 C -0.2052(15) 0.4336(7) 0.1182(9) 0.115(14) Uani 1 1 d D U
H1_8 H -0.1882 0.4521 0.1119 0.138 Uiso 1 1 calc R U
N3_8 N -0.3771(14) 0.2223(5) 0.2391(9) 0.152(10) Uani 1 1 d D U
N2_8 N -0.0990(13) 0.0322(8) 0.2154(8) 0.101(10) Uani 1 1 d . U
N1_8 N -0.1843(13) 0.4094(8) 0.1009(8) 0.100(10) Uani 1 1 d . U
C43_8 C -0.597(3) 0.2727(12) 0.3515(14) 0.23(2) Uani 1 1 d D U
H43A_8 H -0.6092 0.2840 0.3214 0.340 Uiso 1 1 calc . U
H43B_8 H -0.5485 0.2764 0.3703 0.340 Uiso 1 1 calc . U
H43C_8 H -0.6270 0.2789 0.3700 0.340 Uiso 1 1 calc . U
C42_8 C -0.608(3) 0.2393(13) 0.3397(19) 0.252(19) Uani 1 1 d D U
H42A_8 H -0.6577 0.2350 0.3241 0.303 Uiso 1 1 calc R U
H42B_8 H -0.5909 0.2275 0.3697 0.303 Uiso 1 1 calc R U
C41_8 C -0.565(3) 0.2308(14) 0.3044(19) 0.259(17) Uani 1 1 d D U
H41A_8 H -0.5735 0.2095 0.2973 0.311 Uiso 1 1 calc R U
H41B_8 H -0.5880 0.2413 0.2738 0.311 Uiso 1 1 calc R U
C40_8 C -0.492(2) 0.2352(13) 0.3149(15) 0.227(16) Uani 1 1 d D U
H40A_8 H -0.4652 0.2227 0.3422 0.273 Uiso 1 1 calc R U
H40B_8 H -0.4795 0.2561 0.3230 0.273 Uiso 1 1 calc R U
C39_8 C -0.475(2) 0.2250(10) 0.2616(13) 0.195(14) Uani 1 1 d D U
H39A_8 H -0.4922 0.2051 0.2495 0.235 Uiso 1 1 calc R U
H39B_8 H -0.4897 0.2399 0.2356 0.235 Uiso 1 1 calc R U
C38_8 C -0.398(2) 0.2260(11) 0.2904(13) 0.193(14) Uani 1 1 d D U
H38A_8 H -0.3823 0.2092 0.3130 0.232 Uiso 1 1 calc R U
H38B_8 H -0.3830 0.2450 0.3072 0.232 Uiso 1 1 calc R U
C27_8 C -0.2860(12) 0.1613(6) 0.1947(9) 0.115(12) Uani 1 1 d D U
H27_8 H -0.2556 0.1587 0.1765 0.138 Uiso 1 1 calc R U
C26_8 C -0.3076(15) 0.1365(5) 0.2157(11) 0.111(13) Uani 1 1 d D U
C25_8 C -0.3490(15) 0.1404(5) 0.2460(10) 0.128(13) Uani 1 1 d D U
H25_8 H -0.3592 0.1241 0.2629 0.154 Uiso 1 1 calc R U
C24_8 C -0.3751(12) 0.1690(6) 0.2508(8) 0.117(12) Uani 1 1 d D U
H24_8 H -0.4063 0.1715 0.2686 0.140 Uiso 1 1 calc R U
C23_8 C -0.3548(11) 0.1939(5) 0.2291(8) 0.119(12) Uani 1 1 d D U
C22_8 C -0.3102(12) 0.1901(5) 0.2011(8) 0.091(10) Uani 1 1 d D U
C21_8 C -0.289(2) 0.2160(14) 0.1788(14) 0.111(14) Uani 1 1 d . U
C20_8 C -0.3168(12) 0.2455(4) 0.1861(8) 0.097(11) Uani 1 1 d D U
C19_8 C -0.3588(14) 0.2477(5) 0.2165(9) 0.116(12) Uani 1 1 d D U
C18_8 C -0.3884(13) 0.2752(6) 0.2222(9) 0.131(13) Uani 1 1 d D U
H18_8 H -0.4207 0.2763 0.2394 0.157 Uiso 1 1 calc R U
C17_8 C -0.3698(11) 0.3012(5) 0.2023(8) 0.116(12) Uani 1 1 d D U
H17_8 H -0.3870 0.3198 0.2082 0.139 Uiso 1 1 calc R U
C16_8 C -0.3255(11) 0.2995(4) 0.1736(7) 0.117(12) Uani 1 1 d D U
C15_8 C -0.2981(10) 0.2718(4) 0.1661(7) 0.103(12) Uani 1 1 d D U
H15_8 H -0.2673 0.2707 0.1478 0.124 Uiso 1 1 calc R U
C14_8 C -0.2748(17) 0.1080(7) 0.2144(13) 0.109(13) Uani 1 1 d D U
C13_8 C -0.2538(18) 0.0830(7) 0.2095(13) 0.113(14) Uani 1 1 d D U
C12_8 C -0.1430(19) 0.0567(7) 0.2110(9) 0.100(12) Uani 1 1 d D U
H12_8 H -0.1258 0.0752 0.2048 0.121 Uiso 1 1 calc R U
C11_8 C -0.2105(18) 0.0565(7) 0.2150(11) 0.104(12) Uani 1 1 d D U
C10_8 C -0.2368(12) 0.0283(8) 0.2224(9) 0.106(11) Uani 1 1 d D U
H10_8 H -0.2822 0.0270 0.2247 0.127 Uiso 1 1 calc R U
C9_8 C -0.1966(18) 0.0025(6) 0.2262(7) 0.113(12) Uani 1 1 d D U
H9_8 H -0.2136 -0.0163 0.2313 0.136 Uiso 1 1 calc R U
C8_8 C -0.1297(17) 0.0061(7) 0.2221(8) 0.108(12) Uani 1 1 d D U
H8_8 H -0.1031 -0.0114 0.2241 0.130 Uiso 1 1 calc R U
C7_8 C -0.3034(14) 0.3267(5) 0.1547(10) 0.116(13) Uani 1 1 d D U
C6_8 C -0.2810(13) 0.3506(5) 0.1454(9) 0.090(11) Uani 1 1 d D U
C5_8 C -0.2106(13) 0.3821(6) 0.1095(9) 0.128(14) Uani 1 1 d D U
H5_8 H -0.1961 0.3647 0.0975 0.154 Uiso 1 1 calc R U
C4_8 C -0.2577(13) 0.3797(5) 0.1353(9) 0.108(12) Uani 1 1 d D U
C3_8 C -0.2768(12) 0.4057(5) 0.1544(8) 0.122(13) Uani 1 1 d D U
H3_8 H -0.3069 0.4046 0.1732 0.146 Uiso 1 1 calc R U
C2_8 C -0.2511(14) 0.4332(5) 0.1455(9) 0.129(14) Uani 1 1 d D U
H2_8 H -0.2642 0.4510 0.1575 0.155 Uiso 1 1 calc R U
O1_8 O -0.2485(12) 0.2147(7) 0.1557(7) 0.116(9) Uani 1 1 d . U
C1_9 C -0.0532(17) 0.1629(8) 0.2076(9) 0.144(14) Uani 1 1 d D U
H1_9 H -0.0680 0.1657 0.2348 0.173 Uiso 1 1 calc R U
C2_9 C 0.0152(15) 0.1572(6) 0.2135(9) 0.114(12) Uani 1 1 d D U
H2_9 H 0.0480 0.1561 0.2450 0.137 Uiso 1 1 calc R U
C3_9 C 0.0366(12) 0.1529(7) 0.1742(12) 0.126(13) Uani 1 1 d D U
H3_9 H 0.0845 0.1502 0.1786 0.151 Uiso 1 1 calc R U
C4_9 C -0.0107(18) 0.1524(10) 0.1289(10) 0.182(16) Uani 1 1 d D U
H4_9 H 0.0026 0.1461 0.1023 0.218 Uiso 1 1 calc R U
C5_9 C -0.0784(16) 0.1613(11) 0.1224(9) 0.222(18) Uani 1 1 d D U
H5_9 H -0.1095 0.1650 0.0911 0.266 Uiso 1 1 calc R U
C6_9 C -0.1000(14) 0.1647(11) 0.1621(12) 0.219(18) Uani 1 1 d D U
H6_9 H -0.1476 0.1682 0.1578 0.263 Uiso 1 1 calc R U
O1W_10 O 0.434(3) 0.1386(16) 0.4309(17) 0.45(4) Uani 1 1 d . .
C1_11 C 0.0100(14) 0.0675(8) 0.4716(10) 0.132(13) Uani 1 1 d D U
H1_11 H -0.0341 0.0582 0.4593 0.159 Uiso 1 1 calc R U
C2_11 C 0.0694(19) 0.0506(6) 0.4884(9) 0.153(14) Uani 1 1 d D U
H2_11 H 0.0662 0.0297 0.4879 0.183 Uiso 1 1 calc R U
C3_11 C 0.1336(14) 0.0641(8) 0.5060(10) 0.140(14) Uani 1 1 d D U
H3_11 H 0.1744 0.0524 0.5177 0.168 Uiso 1 1 calc R U
C4_11 C 0.1385(13) 0.0944(8) 0.5067(11) 0.131(13) Uani 1 1 d D U
H4_11 H 0.1826 0.1036 0.5187 0.157 Uiso 1 1 calc R U
C5_11 C 0.0792(19) 0.1113(5) 0.4898(11) 0.129(12) Uani 1 1 d D U
H5_11 H 0.0827 0.1322 0.4898 0.155 Uiso 1 1 calc R U
C6_11 C 0.0147(15) 0.0980(8) 0.4728(11) 0.138(14) Uani 1 1 d D U
H6_11 H -0.0261 0.1098 0.4620 0.166 Uiso 1 1 calc R U
B1_12 B -0.3710(11) -0.1303(5) 0.0434(8) 0.150(18) Uani 1 1 d D U
F2_12 F -0.3424(11) -0.1027(4) 0.0548(7) 0.206(12) Uani 1 1 d D U
F3_12 F -0.3398(9) -0.1493(4) 0.0802(6) 0.180(10) Uani 1 1 d D U
F4_12 F -0.4408(8) -0.1299(6) 0.0362(6) 0.205(12) Uani 1 1 d D U
F5_12 F -0.3601(11) -0.1394(5) 0.0015(7) 0.214(11) Uani 1 1 d D U
B1_13 B 0.4734(13) 0.3124(6) 0.0320(8) 0.28(3) Uani 1 1 d D U
F2_13 F 0.4665(16) 0.3159(6) 0.0765(8) 0.311(19) Uani 1 1 d D U
F3_13 F 0.4360(12) 0.2880(5) 0.0103(7) 0.204(10) Uani 1 1 d D U
F4_13 F 0.5424(10) 0.3089(8) 0.0367(9) 0.297(18) Uani 1 1 d D U
F5_13 F 0.4484(18) 0.3368(5) 0.0042(10) 0.313(17) Uani 1 1 d D U
B1_14 B -0.1518(13) 0.5014(5) 0.0335(8) 0.19(2) Uani 1 1 d D U
F2_14 F -0.1600(8) 0.5310(4) 0.0411(6) 0.142(7) Uani 1 1 d D U
F3_14 F -0.2029(18) 0.4857(6) 0.0440(11) 0.306(18) Uani 1 1 d D U
F4_14 F -0.0881(15) 0.4923(7) 0.0625(8) 0.31(2) Uani 1 1 d D U
F5_14 F -0.1566(13) 0.4964(5) -0.0135(6) 0.207(11) Uani 1 1 d D U
B1_15 B 0.0757(12) -0.1969(6) 0.2734(8) 0.26(3) Uani 1 1 d D U
F2_15 F 0.0929(14) -0.2253(5) 0.2896(8) 0.32(2) Uani 1 1 d D U
F3_15 F 0.0601(16) -0.1810(7) 0.3082(10) 0.37(2) Uani 1 1 d D U
F4_15 F 0.0180(10) -0.1972(5) 0.2327(8) 0.218(11) Uani 1 1 d D U
F5_15 F 0.1307(10) -0.1846(5) 0.2629(7) 0.198(11) Uani 1 1 d D U
B1_16 B 0.5808(11) 0.1671(5) 0.3950(7) 0.16(2) Uani 1 1 d D U
F2_16 F 0.5574(8) 0.1624(4) 0.3461(5) 0.141(7) Uani 1 1 d D U
F3_16 F 0.6374(9) 0.1855(5) 0.4076(7) 0.197(11) Uani 1 1 d D U
F4_16 F 0.5988(10) 0.1407(4) 0.4182(6) 0.181(10) Uani 1 1 d D U
F5_16 F 0.5281(9) 0.1796(5) 0.4088(6) 0.167(9) Uani 1 1 d D U
B1_17 B 0.4031(11) 0.0084(5) 0.1937(8) 0.20(2) Uani 1 1 d D U
F2_17 F 0.3732(9) 0.0085(6) 0.2298(7) 0.237(13) Uani 1 1 d D U
F3_17 F 0.3800(10) -0.0163(5) 0.1656(7) 0.214(12) Uani 1 1 d D U
F4_17 F 0.4746(7) 0.0072(6) 0.2139(6) 0.223(13) Uani 1 1 d D U
F5_17 F 0.3843(10) 0.0334(5) 0.1668(9) 0.290(18) Uani 1 1 d D U

loop_
_atom_site_aniso_label
_atom_site_aniso_U_11
_atom_site_aniso_U_22
_atom_site_aniso_U_33
_atom_site_aniso_U_23
_atom_site_aniso_U_13
_atom_site_aniso_U_12
Pd1 0.124(2) 0.117(3) 0.097(2) 0.0000(17) 0.0286(19) -0.0077(18)
Pd2 0.107(2) 0.108(3) 0.0907(19) -0.0026(17) 0.0213(17) -0.0016(17)
Pd3 0.109(2) 0.115(3) 0.103(2) -0.0052(17) 0.0232(18) -0.0004(17)
Pd4 0.113(2) 0.105(3) 0.111(2) -0.0043(18) 0.0234(19) -0.0013(19)
Cl1 0.111(6) 0.090(8) 0.106(5) 0.011(5) 0.021(5) -0.004(5)
Cl2 0.126(7) 0.104(9) 0.106(5) 0.000(5) 0.033(5) -0.004(6)
C1_1 0.11(3) 0.17(3) 0.12(2) 0.02(2) 0.02(2) 0.04(2)
N3_1 0.108(13) 0.13(3) 0.171(19) -0.03(2) -0.011(14) -0.009(15)
N2_1 0.11(2) 0.09(3) 0.111(17) -0.025(18) 0.036(17) -0.012(18)
N1_1 0.059(17) 0.11(3) 0.102(17) -0.021(18) 0.002(15) -0.008(16)
C43_1 0.14(3) 0.16(4) 0.18(3) 0.02(3) 0.06(3) 0.01(3)
C42_1 0.17(3) 0.16(3) 0.17(3) 0.00(3) 0.07(3) -0.01(3)
C41_1 0.18(2) 0.16(3) 0.16(3) 0.03(2) 0.04(2) 0.02(3)
C40_1 0.155(18) 0.17(3) 0.16(3) 0.02(2) 0.025(19) 0.02(2)
C39_1 0.153(19) 0.12(3) 0.18(3) 0.00(2) 0.00(2) 0.01(2)
C38_1 0.109(13) 0.12(3) 0.19(3) -0.01(2) -0.010(15) -0.006(15)
C27_1 0.11(2) 0.13(3) 0.11(2) -0.04(2) 0.01(2) 0.02(2)
C26_1 0.10(2) 0.15(3) 0.14(2) -0.03(2) 0.00(2) 0.02(2)
C25_1 0.11(3) 0.17(3) 0.19(3) 0.03(2) 0.03(2) 0.02(2)
C24_1 0.10(2) 0.16(3) 0.25(3) 0.03(3) 0.00(2) 0.03(2)
C23_1 0.10(2) 0.14(3) 0.18(2) 0.01(2) -0.01(2) -0.01(2)
C22_1 0.07(2) 0.12(3) 0.11(2) -0.03(2) -0.006(19) 0.01(2)
C21_1 0.08(2) 0.13(3) 0.068(19) -0.02(2) 0.022(19) 0.03(2)
C20_1 0.09(2) 0.12(3) 0.093(19) -0.03(2) -0.002(19) 0.02(2)
C19_1 0.10(2) 0.11(3) 0.13(2) -0.04(2) 0.02(2) 0.03(2)
C18_1 0.11(2) 0.15(3) 0.15(2) -0.03(3) 0.02(2) 0.00(2)
C17_1 0.10(2) 0.11(3) 0.16(2) 0.01(2) 0.03(2) -0.03(2)
C16_1 0.08(2) 0.12(3) 0.105(19) -0.01(2) 0.014(18) -0.04(2)
C15_1 0.12(2) 0.13(3) 0.091(19) 0.00(2) 0.034(18) 0.01(2)
C14_1 0.08(3) 0.16(4) 0.13(3) -0.03(3) 0.01(2) 0.01(2)
C13_1 0.09(3) 0.15(3) 0.11(3) -0.01(2) -0.01(2) 0.02(2)
C12_1 0.10(2) 0.11(3) 0.10(2) -0.015(19) 0.022(19) 0.00(2)
C11_1 0.09(2) 0.12(3) 0.08(2) -0.01(2) 0.008(19) 0.02(2)
C10_1 0.10(2) 0.07(3) 0.12(2) 0.00(2) 0.026(19) -0.004(19)
C9_1 0.12(2) 0.13(3) 0.12(2) -0.01(2) 0.00(2) -0.01(2)
C8_1 0.12(3) 0.13(3) 0.09(2) -0.03(2) 0.01(2) -0.03(2)
C7_1 0.12(2) 0.14(3) 0.084(18) 0.00(3) -0.004(19) -0.03(3)
C6_1 0.09(2) 0.14(3) 0.080(18) -0.02(3) 0.014(18) -0.02(2)
C5_1 0.07(2) 0.12(3) 0.085(18) -0.04(2) 0.019(17) 0.00(2)
C4_1 0.08(2) 0.13(3) 0.11(2) -0.02(2) -0.007(18) 0.00(2)
C3_1 0.10(2) 0.16(3) 0.13(2) 0.01(2) -0.01(2) 0.00(2)
C2_1 0.11(3) 0.19(4) 0.12(2) 0.01(3) 0.01(2) 0.02(3)
O1_1 0.074(15) 0.19(3) 0.116(16) 0.005(15) 0.023(15) 0.033(17)
C1_2 0.08(2) 0.13(3) 0.13(2) -0.04(2) 0.00(2) -0.01(2)
N3_2 0.170(18) 0.10(2) 0.095(16) -0.003(17) -0.001(13) -0.018(19)
N2_2 0.095(16) 0.11(3) 0.065(16) -0.035(18) 0.036(14) -0.017(19)
N1_2 0.14(2) 0.10(3) 0.088(19) -0.016(17) 0.029(18) 0.00(2)
C43_2 0.49(7) 0.29(7) 0.23(4) 0.00(4) 0.19(4) 0.04(6)
C42_2 0.28(3) 0.24(5) 0.24(3) 0.00(3) 0.13(4) 0.05(4)
C41_2 0.23(2) 0.22(4) 0.29(3) 0.00(3) 0.11(3) 0.01(3)
C40_2 0.25(2) 0.18(4) 0.20(3) -0.02(3) 0.10(2) 0.01(3)
C39_2 0.191(19) 0.13(3) 0.12(2) 0.01(2) 0.033(16) 0.02(3)
C38_2 0.195(18) 0.09(3) 0.110(18) 0.014(19) 0.018(15) 0.00(2)
C27_2 0.11(2) 0.10(3) 0.10(2) 0.01(2) 0.022(18) -0.02(2)
C26_2 0.13(2) 0.08(3) 0.09(2) -0.04(2) 0.014(19) 0.00(2)
C25_2 0.17(3) 0.10(3) 0.10(2) -0.01(2) 0.01(2) 0.00(2)
C24_2 0.16(2) 0.06(3) 0.082(18) 0.003(18) 0.034(18) -0.03(2)
C23_2 0.16(2) 0.09(3) 0.08(2) -0.01(2) 0.025(19) -0.01(2)
C22_2 0.12(2) 0.10(3) 0.08(2) -0.03(2) 0.028(18) 0.02(2)
C21_2 0.09(2) 0.15(3) 0.06(2) -0.03(2) 0.02(2) -0.01(2)
C20_2 0.096(19) 0.13(3) 0.07(2) -0.05(2) 0.020(17) 0.02(2)
C19_2 0.12(2) 0.12(3) 0.10(2) -0.05(2) 0.011(19) 0.01(2)
C18_2 0.099(19) 0.12(3) 0.11(2) -0.04(2) 0.044(18) -0.01(2)
C17_2 0.13(2) 0.13(3) 0.10(2) -0.02(2) 0.03(2) 0.00(2)
C16_2 0.11(2) 0.13(3) 0.09(2) 0.00(2) 0.01(2) 0.01(2)
C15_2 0.11(2) 0.14(3) 0.12(2) -0.03(2) 0.035(19) 0.03(2)
C14_2 0.13(2) 0.07(3) 0.087(18) -0.03(3) 0.024(17) -0.01(3)
C13_2 0.13(2) 0.07(3) 0.064(17) -0.02(2) -0.004(16) -0.04(3)
C12_2 0.098(19) 0.07(3) 0.077(19) -0.04(2) 0.034(16) -0.03(2)
C11_2 0.120(19) 0.07(3) 0.09(2) 0.00(2) 0.040(18) -0.01(2)
C10_2 0.14(2) 0.09(3) 0.11(2) -0.03(2) 0.020(19) -0.03(2)
C9_2 0.13(2) 0.07(3) 0.09(2) -0.02(2) 0.032(19) 0.00(2)
C8_2 0.16(2) 0.09(3) 0.054(19) -0.010(19) 0.03(2) -0.02(2)
C7_2 0.12(2) 0.14(3) 0.07(2) -0.01(2) -0.02(2) 0.02(3)
C6_2 0.098(18) 0.11(3) 0.08(3) -0.008(19) 0.01(2) 0.01(2)
C5_2 0.12(2) 0.07(3) 0.10(2) -0.05(2) 0.01(2) 0.00(2)
C4_2 0.097(19) 0.10(3) 0.11(2) -0.02(2) 0.01(2) -0.01(2)
C3_2 0.11(2) 0.13(3) 0.11(2) -0.03(2) -0.01(2) 0.00(2)
C2_2 0.10(2) 0.13(3) 0.14(3) -0.04(2) -0.02(2) -0.01(2)
O1_2 0.100(16) 0.18(3) 0.095(17) -0.037(18) 0.025(15) 0.023(15)
C1_3 0.11(2) 0.10(3) 0.11(2) 0.00(2) 0.05(2) -0.03(2)
N3_3 0.102(17) 0.15(3) 0.107(16) -0.011(18) 0.024(12) -0.008(18)
N2_3 0.104(18) 0.12(3) 0.090(19) -0.002(19) -0.002(16) 0.01(2)
N1_3 0.126(19) 0.11(3) 0.103(19) -0.014(19) 0.029(17) -0.02(2)
C43_3 0.28(5) 0.16(5) 0.20(4) -0.03(3) 0.01(3) 0.06(3)
C42_3 0.17(3) 0.18(4) 0.14(3) -0.02(2) 0.03(2) 0.00(2)
C41_3 0.18(3) 0.18(3) 0.12(2) -0.017(19) 0.06(2) 0.02(2)
C40_3 0.17(3) 0.18(3) 0.14(2) -0.004(19) 0.012(19) -0.02(2)
C39_3 0.16(3) 0.17(3) 0.12(2) -0.024(17) 0.023(19) -0.01(2)
C38_3 0.113(19) 0.15(3) 0.118(16) -0.015(17) 0.035(13) -0.012(19)
C27_3 0.12(2) 0.12(3) 0.093(19) 0.00(2) 0.045(18) 0.01(2)
C26_3 0.12(2) 0.14(2) 0.090(18) 0.009(16) 0.057(16) -0.010(19)
C25_3 0.11(2) 0.12(3) 0.12(2) -0.01(2) 0.041(19) 0.05(2)
C24_3 0.13(2) 0.12(3) 0.11(2) 0.00(2) 0.066(18) 0.04(2)
C23_3 0.11(2) 0.11(3) 0.11(2) -0.02(2) 0.031(18) -0.01(2)
C22_3 0.11(2) 0.12(3) 0.080(19) 0.01(2) 0.037(17) 0.00(2)
C21_3 0.12(2) 0.12(3) 0.08(2) 0.04(2) 0.03(2) -0.04(2)
C20_3 0.11(2) 0.12(3) 0.09(2) 0.00(2) 0.044(18) 0.00(2)
C19_3 0.11(2) 0.13(3) 0.10(2) 0.00(2) 0.030(18) -0.01(2)
C18_3 0.12(2) 0.12(3) 0.10(2) 0.00(2) 0.039(18) 0.00(2)
C17_3 0.13(3) 0.14(3) 0.087(19) 0.00(2) 0.035(18) -0.02(2)
C16_3 0.12(2) 0.10(3) 0.09(2) 0.00(2) 0.031(18) 0.01(2)
C15_3 0.13(2) 0.09(3) 0.11(2) 0.00(2) 0.022(19) 0.01(2)
C14_3 0.103(18) 0.129(19) 0.074(17) 0.000(12) 0.052(15) -0.006(16)
C13_3 0.090(17) 0.13(2) 0.058(16) -0.003(13) 0.033(15) -0.015(17)
C12_3 0.078(19) 0.15(3) 0.08(2) -0.01(2) 0.042(19) -0.02(2)
C11_3 0.11(2) 0.15(3) 0.08(2) 0.00(2) 0.021(18) 0.00(2)
C10_3 0.11(2) 0.14(3) 0.10(2) -0.03(2) -0.002(19) 0.00(3)
C9_3 0.10(2) 0.11(3) 0.09(2) -0.01(2) 0.037(19) 0.00(2)
C8_3 0.13(2) 0.09(3) 0.10(2) 0.00(2) 0.040(19) -0.01(2)
C7_3 0.13(3) 0.10(4) 0.093(17) 0.01(3) 0.049(19) 0.01(3)
C6_3 0.10(3) 0.08(3) 0.108(18) 0.03(3) 0.040(18) -0.02(3)
C5_3 0.13(2) 0.09(3) 0.11(2) 0.00(2) 0.04(2) -0.01(2)
C4_3 0.11(2) 0.09(3) 0.09(2) 0.03(2) 0.01(2) -0.01(2)
C3_3 0.12(2) 0.09(3) 0.11(2) 0.00(2) 0.00(2) 0.01(2)
C2_3 0.12(2) 0.09(3) 0.10(2) 0.02(2) 0.049(19) 0.01(2)
O1_3 0.15(2) 0.10(2) 0.080(15) 0.029(15) 0.021(14) -0.031(17)
C1_4 0.12(3) 0.14(3) 0.14(3) 0.01(2) 0.00(2) 0.00(3)
N3_4 0.100(13) 0.12(2) 0.161(19) -0.006(19) 0.033(14) -0.002(14)
N2_4 0.060(18) 0.12(3) 0.095(17) -0.015(18) 0.020(14) 0.027(18)
N1_4 0.102(19) 0.12(3) 0.126(19) 0.02(2) 0.033(17) -0.02(2)
C43_4 0.12(3) 0.17(3) 0.17(3) 0.00(2) 0.01(3) -0.03(3)
C42_4 0.15(3) 0.16(4) 0.17(3) -0.006(19) 0.03(3) -0.02(3)
C41_4 0.11(2) 0.16(3) 0.17(3) -0.01(2) 0.043(18) -0.03(2)
C40_4 0.099(16) 0.17(3) 0.18(3) -0.01(2) 0.038(17) -0.02(2)
C39_4 0.108(15) 0.14(3) 0.14(2) 0.03(2) 0.044(17) -0.02(2)
C38_4 0.100(13) 0.15(3) 0.16(2) 0.00(2) 0.031(14) -0.006(15)
C27_4 0.11(2) 0.09(3) 0.10(2) 0.00(2) 0.006(18) 0.02(2)
C26_4 0.13(2) 0.08(3) 0.094(18) 0.02(2) 0.03(2) 0.00(2)
C25_4 0.14(2) 0.07(3) 0.13(2) 0.02(2) 0.03(2) 0.00(2)
C24_4 0.14(2) 0.12(3) 0.14(2) 0.03(2) 0.03(2) -0.01(2)
C23_4 0.09(2) 0.11(3) 0.14(2) 0.02(2) 0.03(2) 0.01(2)
C22_4 0.09(2) 0.11(3) 0.093(18) -0.01(2) 0.016(19) 0.02(2)
C21_4 0.10(2) 0.11(3) 0.11(2) 0.02(2) 0.01(2) 0.03(2)
C20_4 0.09(2) 0.10(3) 0.11(2) 0.00(2) 0.00(2) -0.01(2)
C19_4 0.09(2) 0.09(3) 0.14(2) 0.027(19) 0.01(2) -0.01(2)
C18_4 0.09(2) 0.11(3) 0.14(2) 0.04(2) 0.035(19) 0.01(2)
C17_4 0.11(2) 0.11(3) 0.15(2) 0.05(2) 0.04(2) 0.00(2)
C16_4 0.11(2) 0.10(3) 0.12(2) 0.03(2) 0.03(2) -0.01(2)
C15_4 0.11(2) 0.10(3) 0.10(2) 0.01(2) 0.043(18) 0.00(2)
C14_4 0.13(2) 0.08(3) 0.10(2) 0.00(3) 0.026(19) 0.04(3)
C13_4 0.16(3) 0.05(3) 0.11(2) 0.00(3) 0.01(2) 0.04(3)
C12_4 0.11(2) 0.14(3) 0.086(19) -0.01(2) 0.02(2) -0.01(3)
C11_4 0.13(2) 0.11(3) 0.092(19) 0.00(2) 0.01(2) 0.03(2)
C10_4 0.12(2) 0.10(3) 0.10(2) 0.00(2) 0.038(19) -0.01(2)
C9_4 0.11(2) 0.06(3) 0.11(2) -0.008(18) 0.04(2) -0.01(2)
C8_4 0.07(2) 0.09(3) 0.097(18) -0.016(18) 0.03(2) 0.01(2)
C7_4 0.13(3) 0.12(3) 0.12(2) 0.03(3) 0.05(2) 0.00(2)
C6_4 0.12(3) 0.11(3) 0.097(18) 0.01(3) 0.03(2) -0.01(2)
C5_4 0.14(3) 0.13(3) 0.10(2) 0.00(2) 0.02(2) -0.01(3)
C4_4 0.12(3) 0.09(3) 0.12(2) 0.00(2) 0.03(2) -0.04(2)
C3_4 0.10(2) 0.12(3) 0.15(2) 0.00(2) 0.05(2) -0.01(2)
C2_4 0.13(3) 0.11(3) 0.15(2) 0.02(2) 0.05(2) 0.00(2)
O1_4 0.103(16) 0.11(2) 0.108(14) -0.016(13) 0.023(16) -0.022(17)
C1_5 0.08(2) 0.20(3) 0.11(2) 0.01(2) 0.015(19) -0.03(2)
N3_5 0.147(17) 0.15(3) 0.128(18) 0.004(18) 0.022(13) -0.012(17)
N2_5 0.086(19) 0.11(3) 0.103(17) -0.015(18) 0.020(16) -0.003(18)
C43_5 0.16(3) 0.26(5) 0.16(3) 0.02(3) -0.01(3) 0.01(3)
C42_5 0.12(3) 0.24(4) 0.14(3) 0.03(3) 0.036(18) -0.02(2)
C41_5 0.10(2) 0.18(3) 0.15(3) 0.01(2) 0.042(16) -0.02(2)
C40_5 0.15(2) 0.19(3) 0.14(2) 0.02(2) 0.032(17) 0.00(2)
C39_5 0.16(2) 0.17(3) 0.16(3) 0.01(3) 0.018(19) 0.00(2)
C38_5 0.157(17) 0.20(3) 0.15(2) 0.01(3) 0.011(15) -0.030(19)
C27_5 0.09(2) 0.08(3) 0.14(2) -0.01(2) 0.007(19) 0.004(19)
C26_5 0.08(2) 0.10(3) 0.13(2) -0.03(2) 0.019(18) -0.04(2)
C25_5 0.10(2) 0.09(3) 0.14(2) -0.04(2) 0.027(19) -0.03(2)
C24_5 0.077(19) 0.08(3) 0.12(2) -0.02(2) 0.027(18) 0.003(19)
C23_5 0.12(2) 0.11(3) 0.12(2) 0.01(2) -0.003(19) 0.04(2)
C22_5 0.07(2) 0.09(2) 0.095(19) -0.016(19) -0.017(17) -0.003(19)
C21_5 0.05(2) 0.17(3) 0.07(2) 0.00(2) 0.010(18) -0.01(2)
C20_5 0.07(2) 0.16(3) 0.10(2) -0.01(2) -0.001(17) -0.03(2)
C19_5 0.11(2) 0.13(3) 0.11(2) -0.02(2) 0.004(18) -0.02(2)
C18_5 0.12(2) 0.11(3) 0.11(2) 0.02(2) 0.004(19) -0.01(2)
C17_5 0.12(2) 0.13(3) 0.09(2) -0.03(2) -0.002(19) -0.01(2)
C16_5 0.10(2) 0.14(3) 0.10(2) -0.01(2) 0.017(18) 0.01(2)
C15_5 0.08(2) 0.15(3) 0.087(19) -0.04(2) 0.015(17) 0.01(2)
C14_5 0.10(2) 0.08(3) 0.096(19) -0.01(3) 0.019(17) -0.02(3)
C13_5 0.068(19) 0.09(3) 0.109(19) 0.00(3) 0.010(17) 0.00(3)
C12_5 0.08(2) 0.10(3) 0.10(2) 0.02(2) 0.024(18) -0.02(2)
C11_5 0.067(19) 0.07(2) 0.102(19) 0.02(2) 0.035(16) -0.01(2)
C10_5 0.07(2) 0.11(3) 0.111(19) 0.01(2) -0.005(17) 0.04(2)
C9_5 0.10(2) 0.12(3) 0.11(2) 0.00(2) 0.015(19) 0.01(2)
C8_5 0.10(2) 0.15(3) 0.10(2) 0.00(2) 0.033(19) 0.03(2)
C7_5 0.08(2) 0.12(3) 0.10(3) -0.02(2) 0.00(2) 0.00(2)
C6_5 0.06(2) 0.12(3) 0.10(2) -0.01(2) -0.009(19) 0.00(2)
C5_5 0.09(2) 0.11(3) 0.11(2) 0.03(2) 0.013(19) 0.00(2)
C4_5 0.09(2) 0.11(3) 0.10(2) 0.03(2) -0.001(18) -0.01(2)
C3_5 0.10(2) 0.15(3) 0.13(2) 0.04(2) 0.01(2) -0.01(2)
C2_5 0.10(2) 0.19(3) 0.11(2) 0.03(2) 0.022(19) -0.02(2)
N1_5 0.063(18) 0.12(3) 0.110(18) -0.013(18) 0.003(16) -0.012(16)
O1_5 0.112(18) 0.15(2) 0.080(14) 0.002(14) -0.023(14) -0.019(15)
C1_6 0.11(2) 0.08(3) 0.09(2) 0.01(2) 0.03(2) 0.001(19)
N3_6 0.109(17) 0.12(2) 0.069(12) -0.015(13) 0.015(11) 0.030(16)
N2_6 0.083(16) 0.12(3) 0.064(17) -0.037(17) 0.034(14) -0.033(18)
N1_6 0.14(2) 0.12(3) 0.080(18) 0.003(18) 0.021(16) -0.03(2)
C43_6 0.15(3) 0.12(2) 0.17(3) -0.04(3) 0.03(2) 0.04(3)
C42_6 0.11(2) 0.12(2) 0.14(2) -0.06(2) 0.011(19) 0.03(2)
C41_6 0.11(2) 0.11(2) 0.14(2) -0.04(2) -0.011(19) 0.006(18)
C40_6 0.13(2) 0.10(2) 0.13(2) -0.062(18) 0.018(16) 0.019(19)
C39_6 0.13(2) 0.12(2) 0.086(17) -0.032(16) 0.050(14) -0.022(19)
C38_6 0.10(2) 0.13(2) 0.067(12) -0.013(14) 0.024(12) 0.002(19)
C27_6 0.11(2) 0.11(3) 0.064(19) -0.005(18) 0.036(17) -0.01(2)
C26_6 0.10(2) 0.12(3) 0.06(2) 0.00(2) 0.003(17) -0.01(2)
C25_6 0.11(2) 0.13(3) 0.08(2) -0.02(2) 0.014(19) -0.02(2)
C24_6 0.13(2) 0.12(3) 0.09(2) -0.01(2) 0.030(19) 0.02(2)
C23_6 0.13(2) 0.09(3) 0.08(2) -0.017(19) 0.016(18) 0.01(2)
C22_6 0.10(2) 0.09(3) 0.054(18) -0.002(19) 0.004(16) -0.026(19)
C21_6 0.13(2) 0.12(3) 0.07(2) -0.01(2) -0.01(2) -0.01(2)
C20_6 0.11(2) 0.09(3) 0.073(19) 0.00(2) 0.019(17) -0.01(2)
C19_6 0.12(2) 0.10(3) 0.071(19) -0.019(19) 0.035(17) 0.01(2)
C18_6 0.12(2) 0.12(3) 0.075(19) 0.014(19) 0.022(18) 0.03(2)
C17_6 0.12(2) 0.10(3) 0.064(17) -0.041(19) 0.026(16) 0.03(2)
C16_6 0.12(2) 0.10(3) 0.09(2) -0.01(2) 0.036(18) 0.02(2)
C15_6 0.14(2) 0.13(3) 0.076(19) -0.01(2) 0.024(18) -0.01(2)
C14_6 0.10(2) 0.14(3) 0.05(2) 0.005(19) 0.012(19) -0.01(2)
C13_6 0.11(2) 0.11(3) 0.06(3) 0.001(18) 0.02(2) 0.00(2)
C12_6 0.12(2) 0.10(3) 0.07(2) -0.01(2) 0.005(19) 0.01(2)
C11_6 0.12(2) 0.10(3) 0.06(2) -0.02(2) 0.035(17) 0.00(2)
C10_6 0.093(19) 0.11(3) 0.08(2) -0.02(2) 0.027(17) 0.00(2)
C9_6 0.11(2) 0.07(3) 0.10(2) -0.01(2) -0.011(19) 0.012(19)
C8_6 0.12(2) 0.07(3) 0.09(2) -0.01(2) -0.013(19) -0.02(2)
C7_6 0.12(2) 0.10(3) 0.08(2) -0.01(2) 0.024(18) 0.02(3)
C6_6 0.114(19) 0.09(3) 0.086(18) -0.03(2) 0.009(17) 0.02(3)
C5_6 0.13(2) 0.12(3) 0.09(2) 0.00(2) 0.013(19) 0.00(2)
C4_6 0.11(2) 0.10(3) 0.085(19) -0.01(2) 0.011(18) 0.03(2)
C3_6 0.11(2) 0.10(3) 0.082(19) -0.02(2) 0.000(17) 0.01(2)
C2_6 0.11(2) 0.10(3) 0.10(2) 0.01(2) 0.025(18) 0.02(2)
O1_6 0.105(16) 0.12(2) 0.082(14) -0.026(14) -0.008(13) -0.010(13)
C1_7 0.15(2) 0.19(3) 0.08(2) -0.01(2) 0.02(2) -0.02(2)
N3_7 0.093(14) 0.12(2) 0.119(16) 0.003(16) 0.035(14) 0.014(16)
N2_7 0.111(18) 0.10(3) 0.082(18) 0.001(18) 0.011(16) -0.02(2)
N1_7 0.113(18) 0.16(3) 0.08(2) 0.004(18) 0.000(16) -0.04(2)
C43_7 0.19(3) 0.13(4) 0.27(4) 0.00(4) 0.13(3) 0.01(3)
C42_7 0.110(17) 0.13(3) 0.28(3) 0.00(3) 0.03(2) -0.03(3)
C41_7 0.110(18) 0.11(3) 0.22(3) 0.00(2) 0.02(2) -0.02(2)
C40_7 0.115(16) 0.13(3) 0.17(2) 0.04(2) 0.02(2) -0.03(2)
C39_7 0.113(18) 0.12(3) 0.16(2) 0.03(2) 0.02(2) -0.03(2)
C38_7 0.097(14) 0.14(3) 0.139(19) 0.009(18) 0.043(14) 0.016(17)
C27_7 0.11(2) 0.09(3) 0.099(19) 0.00(2) 0.033(18) -0.02(2)
C26_7 0.12(2) 0.09(3) 0.104(18) 0.01(2) 0.04(2) -0.01(2)
C25_7 0.15(3) 0.07(3) 0.12(2) 0.019(19) 0.03(2) -0.02(2)
C24_7 0.11(2) 0.08(3) 0.11(2) 0.02(2) 0.048(18) 0.01(2)
C23_7 0.09(2) 0.09(3) 0.094(17) 0.003(18) 0.061(18) 0.01(2)
C22_7 0.09(2) 0.12(3) 0.089(18) -0.022(19) 0.063(19) 0.01(2)
C21_7 0.10(3) 0.13(3) 0.11(2) 0.02(2) 0.06(2) 0.03(3)
C20_7 0.09(2) 0.14(3) 0.099(18) 0.00(2) 0.03(2) 0.02(2)
C19_7 0.09(2) 0.11(3) 0.094(19) 0.000(18) 0.02(2) 0.00(2)
C18_7 0.09(2) 0.12(3) 0.10(2) 0.00(2) 0.026(18) 0.00(2)
C17_7 0.09(2) 0.14(3) 0.095(19) 0.00(2) 0.03(2) -0.02(2)
C16_7 0.09(2) 0.12(3) 0.088(18) 0.02(2) 0.03(2) 0.00(2)
C15_7 0.09(2) 0.15(3) 0.09(2) -0.01(2) 0.028(18) -0.01(2)
C14_7 0.10(3) 0.11(3) 0.101(18) 0.01(3) 0.02(2) -0.02(2)
C13_7 0.13(3) 0.09(3) 0.097(18) 0.03(3) 0.01(2) 0.02(2)
C12_7 0.11(2) 0.12(3) 0.11(2) -0.01(3) 0.04(2) -0.03(2)
C11_7 0.10(2) 0.09(3) 0.11(2) 0.01(2) 0.00(2) 0.02(2)
C10_7 0.11(2) 0.10(3) 0.10(2) 0.00(2) 0.038(18) 0.01(2)
C9_7 0.10(2) 0.11(3) 0.11(2) 0.00(2) 0.01(2) 0.00(2)
C8_7 0.089(19) 0.11(3) 0.08(2) -0.01(2) 0.01(2) 0.02(2)
C7_7 0.07(2) 0.15(3) 0.076(19) 0.04(2) 0.039(16) -0.02(2)
C6_7 0.09(2) 0.16(4) 0.07(2) 0.03(2) 0.039(17) 0.00(3)
C5_7 0.078(19) 0.15(3) 0.07(2) -0.02(2) 0.003(19) -0.03(2)
C4_7 0.090(18) 0.13(3) 0.057(19) -0.01(2) 0.021(18) 0.00(2)
C3_7 0.13(2) 0.14(3) 0.07(2) -0.002(19) 0.040(18) -0.04(2)
C2_7 0.14(2) 0.20(3) 0.07(2) -0.02(2) 0.05(2) -0.03(2)
O1_7 0.117(19) 0.13(2) 0.130(17) 0.002(15) 0.036(18) 0.04(2)
C1_8 0.13(3) 0.13(3) 0.09(2) -0.01(2) 0.03(2) 0.00(3)
N3_8 0.21(2) 0.09(3) 0.161(17) 0.018(19) 0.060(15) 0.00(2)
N2_8 0.11(2) 0.10(3) 0.087(15) 0.002(19) 0.014(16) -0.024(19)
N1_8 0.105(19) 0.12(3) 0.085(16) -0.008(19) 0.040(15) -0.01(2)
C43_8 0.28(5) 0.23(5) 0.14(3) 0.02(3) 0.04(3) 0.00(4)
C42_8 0.29(3) 0.25(5) 0.25(4) -0.03(4) 0.14(3) -0.04(4)
C41_8 0.32(3) 0.24(4) 0.26(3) 0.00(3) 0.15(3) -0.04(4)
C40_8 0.28(3) 0.22(4) 0.20(3) 0.08(3) 0.12(3) 0.06(3)
C39_8 0.25(3) 0.15(4) 0.18(2) 0.04(3) 0.06(2) 0.07(3)
C38_8 0.25(2) 0.17(3) 0.169(17) 0.03(2) 0.076(17) 0.05(3)
C27_8 0.12(2) 0.10(3) 0.12(2) -0.01(2) 0.030(19) -0.01(2)
C26_8 0.11(2) 0.10(3) 0.12(2) -0.01(2) 0.027(19) -0.01(2)
C25_8 0.13(3) 0.13(3) 0.14(2) 0.02(2) 0.05(2) 0.02(2)
C24_8 0.12(2) 0.12(3) 0.13(2) 0.02(2) 0.060(19) -0.01(2)
C23_8 0.14(2) 0.10(3) 0.13(2) 0.03(2) 0.050(19) -0.02(2)
C22_8 0.09(2) 0.10(3) 0.11(2) -0.01(2) 0.059(16) -0.01(2)
C21_8 0.11(3) 0.11(3) 0.12(2) -0.01(3) 0.04(2) -0.02(3)
C20_8 0.09(2) 0.10(3) 0.10(2) -0.01(2) 0.032(17) -0.03(2)
C19_8 0.14(2) 0.08(3) 0.12(2) -0.02(2) 0.036(19) 0.03(2)
C18_8 0.12(2) 0.12(3) 0.16(2) 0.00(2) 0.06(2) -0.01(2)
C17_8 0.11(2) 0.13(3) 0.12(2) -0.02(2) 0.062(19) -0.01(2)
C16_8 0.11(2) 0.12(3) 0.13(2) -0.02(2) 0.048(18) -0.03(2)
C15_8 0.09(2) 0.11(3) 0.12(2) -0.01(2) 0.034(18) -0.03(2)
C14_8 0.10(2) 0.09(4) 0.13(2) -0.03(3) 0.03(2) -0.03(3)
C13_8 0.12(3) 0.12(4) 0.102(19) -0.01(3) 0.03(2) -0.04(3)
C12_8 0.12(3) 0.11(3) 0.062(16) 0.00(2) 0.02(2) -0.05(2)
C11_8 0.11(2) 0.12(3) 0.091(17) 0.01(2) 0.04(2) -0.04(2)
C10_8 0.10(2) 0.10(3) 0.13(2) -0.01(2) 0.050(18) 0.01(2)
C9_8 0.14(3) 0.07(3) 0.12(2) -0.031(19) 0.04(2) -0.02(2)
C8_8 0.12(3) 0.09(3) 0.100(19) 0.00(2) 0.02(2) -0.02(2)
C7_8 0.09(2) 0.12(3) 0.14(2) -0.01(3) 0.038(19) -0.07(2)
C6_8 0.08(2) 0.10(3) 0.100(18) -0.02(3) 0.044(17) -0.03(2)
C5_8 0.13(3) 0.12(3) 0.11(2) -0.03(2) 0.01(2) 0.02(2)
C4_8 0.10(2) 0.12(3) 0.10(2) -0.02(2) 0.027(18) 0.01(2)
C3_8 0.11(2) 0.14(3) 0.11(2) -0.02(2) 0.018(18) 0.00(2)
C2_8 0.15(3) 0.10(3) 0.11(2) -0.04(2) 0.01(2) 0.04(2)
O1_8 0.112(19) 0.12(2) 0.108(16) -0.003(17) 0.019(14) -0.001(19)
C1_9 0.15(3) 0.16(3) 0.10(2) 0.02(2) 0.01(2) 0.06(3)
C2_9 0.14(3) 0.11(3) 0.10(2) 0.02(2) 0.05(2) 0.02(2)
C3_9 0.14(2) 0.11(3) 0.12(2) 0.04(2) 0.02(2) 0.00(2)
C4_9 0.14(3) 0.25(4) 0.14(3) -0.04(3) 0.04(3) 0.06(3)
C5_9 0.18(3) 0.32(4) 0.15(3) -0.07(3) 0.03(3) 0.08(3)
C6_9 0.18(3) 0.29(4) 0.17(3) -0.08(3) 0.04(3) 0.06(3)
O1W_10 0.38(6) 0.56(12) 0.36(5) -0.03(6) 0.06(5) -0.15(6)
C1_11 0.14(3) 0.14(4) 0.12(2) 0.00(3) 0.04(2) 0.02(3)
C2_11 0.17(3) 0.18(3) 0.11(2) 0.02(2) 0.05(3) 0.04(3)
C3_11 0.14(3) 0.15(4) 0.12(2) 0.05(3) 0.02(2) 0.01(3)
C4_11 0.12(2) 0.09(3) 0.15(2) 0.02(2) 0.01(2) 0.00(2)
C5_11 0.15(3) 0.10(3) 0.12(2) -0.01(2) 0.02(2) -0.01(2)
C6_11 0.16(3) 0.12(3) 0.12(2) 0.01(3) 0.04(2) 0.03(3)
B1_12 0.12(3) 0.20(4) 0.12(4) 0.00(4) 0.04(3) -0.06(4)
F2_12 0.22(2) 0.21(3) 0.152(16) 0.043(17) 0.003(16) -0.075(19)
F3_12 0.167(18) 0.16(2) 0.173(17) 0.039(15) -0.003(15) -0.053(15)
F4_12 0.131(16) 0.36(4) 0.120(14) 0.026(17) 0.029(14) 0.00(2)
F5_12 0.21(2) 0.23(3) 0.21(2) 0.00(2) 0.09(2) 0.00(2)
B1_13 0.40(5) 0.22(5) 0.28(5) -0.13(4) 0.18(5) -0.01(5)
F2_13 0.50(4) 0.24(4) 0.28(3) -0.15(3) 0.24(3) -0.21(3)
F3_13 0.31(3) 0.13(3) 0.203(19) -0.040(17) 0.13(2) -0.035(19)
F4_13 0.24(3) 0.44(6) 0.23(2) -0.06(3) 0.12(2) -0.03(3)
F5_13 0.47(5) 0.16(4) 0.34(4) -0.03(3) 0.17(4) 0.03(3)
B1_14 0.29(5) 0.16(5) 0.14(4) -0.02(4) 0.12(4) -0.01(4)
F2_14 0.141(14) 0.13(2) 0.154(15) 0.001(14) 0.051(12) 0.001(14)
F3_14 0.50(5) 0.15(4) 0.34(3) -0.07(3) 0.23(4) -0.10(3)
F4_14 0.39(4) 0.31(5) 0.20(2) 0.01(2) 0.05(3) 0.20(3)
F5_14 0.32(3) 0.14(3) 0.19(2) -0.035(17) 0.13(2) -0.04(2)
B1_15 0.40(5) 0.17(5) 0.17(4) -0.03(4) 0.04(4) -0.23(4)
F2_15 0.43(4) 0.24(4) 0.18(2) 0.09(2) -0.05(2) -0.17(3)
F3_15 0.55(5) 0.31(5) 0.36(4) -0.17(3) 0.32(4) -0.29(4)
F4_15 0.28(3) 0.12(3) 0.29(3) 0.03(2) 0.13(2) 0.001(19)
F5_15 0.27(2) 0.15(3) 0.163(17) -0.028(15) 0.061(18) -0.10(2)
B1_16 0.15(4) 0.20(5) 0.14(4) -0.02(4) 0.06(4) 0.02(4)
F2_16 0.165(16) 0.12(2) 0.171(15) 0.012(14) 0.095(15) 0.010(13)
F3_16 0.164(18) 0.19(3) 0.25(2) -0.054(19) 0.088(18) -0.087(17)
F4_16 0.185(19) 0.21(3) 0.143(16) 0.024(16) 0.050(14) 0.057(18)
F5_16 0.174(19) 0.18(3) 0.144(15) 0.017(15) 0.053(14) 0.036(16)
B1_17 0.15(4) 0.36(5) 0.13(4) 0.09(4) 0.10(3) 0.00(4)
F2_17 0.145(18) 0.27(4) 0.27(3) 0.08(3) 0.04(2) 0.05(2)
F3_17 0.17(2) 0.26(3) 0.169(19) 0.03(2) -0.004(17) 0.03(2)
F4_17 0.102(14) 0.37(4) 0.176(18) 0.11(2) 0.017(14) -0.007(18)
F5_17 0.16(2) 0.28(4) 0.35(3) 0.19(3) -0.02(2) -0.04(2)

loop_
_atom_type_symbol
_atom_type_description
_atom_type_scat_dispersion_real
_atom_type_scat_dispersion_imag
_atom_type_scat_source
C C 0.0080 0.0037
;International Tables Vol C Table
s 4.2.6.8 and 6.1.1.4
;
N N 0.0145 0.0073
;International Tables Vol C Table
s 4.2.6.8 and 6.1.1.4
;
O O 0.0236 0.0133
;International Tables Vol C Table
s 4.2.6.8 and 6.1.1.4
;
Pd Pd 0.1215 3.9337
;International Tables Vol C Table
s 4.2.6.8 and 6.1.1.4
;
H H 0.0000 0.0000
;International Tables Vol C Table
s 4.2.6.8 and 6.1.1.4
;
B B 0.0039 0.0016
;International Tables Vol C Table
s 4.2.6.8 and 6.1.1.4
;
F F 0.0357 0.0222
;International Tables Vol C Table
s 4.2.6.8 and 6.1.1.4
;
Cl Cl 0.2419 0.3155
;International Tables Vol C Table
s 4.2.6.8 and 6.1.1.4
;

loop_
_geom_angle_atom_site_label_1
_geom_angle_atom_site_label_2
_geom_angle_atom_site_label_3
_geom_angle
N1_7 Pd1 N1_5 85.2(10)
N1_7 Pd1 N1_3 175.3(12)
N1_5 Pd1 N1_3 91.0(10)
N1_7 Pd1 N1_1 95.6(9)
N1_5 Pd1 N1_1 179.1(11)
N1_3 Pd1 N1_1 88.2(9)
N2_8 Pd2 N2_6 89.6(9)
N2_8 Pd2 N2_4 178.9(14)
N2_6 Pd2 N2_4 90.8(9)
N2_8 Pd2 N2_2 88.6(9)
N2_6 Pd2 N2_2 175.2(13)
N2_4 Pd2 N2_2 90.9(9)
N2_3 Pd3 N2_1 92.5(10)
N2_3 Pd3 N2_5 88.5(10)
N2_1 Pd3 N2_5 178.0(13)
N2_3 Pd3 N2_7 177.8(14)
N2_1 Pd3 N2_7 88.7(10)
N2_5 Pd3 N2_7 90.2(10)
N1_6 Pd4 N1_2 177.2(13)
N1_6 Pd4 N1_4 87.7(10)
N1_2 Pd4 N1_4 93.5(11)
N1_6 Pd4 N1_8 92.0(10)
N1_2 Pd4 N1_8 86.9(10)
N1_4 Pd4 N1_8 177.4(14)
N1_1 C1_1 C2_1 125(2)
C19_1 N3_1 C23_1 120.1(15)
C19_1 N3_1 C38_1 114.4(19)
C23_1 N3_1 C38_1 124(2)
C8_1 N2_1 C12_1 117(3)
C8_1 N2_1 Pd3 124(3)
C12_1 N2_1 Pd3 118(2)
C1_1 N1_1 C5_1 116(2)
C1_1 N1_1 Pd1 123(2)
C5_1 N1_1 Pd1 121(2)
C43_1 C42_1 C41_1 113(4)
C42_1 C41_1 C40_1 115(4)
C39_1 C40_1 C41_1 109(3)
C38_1 C39_1 C40_1 105(3)
C39_1 C38_1 N3_1 115(3)
C26_1 C27_1 C22_1 120.1(9)
C27_1 C26_1 C25_1 119.9(9)
C27_1 C26_1 C14_1 123(2)
C25_1 C26_1 C14_1 117(2)
C24_1 C25_1 C26_1 119.8(9)
C23_1 C24_1 C25_1 120.2(9)
C24_1 C23_1 C22_1 119.9(9)
C24_1 C23_1 N3_1 119.9(15)
C22_1 C23_1 N3_1 120.0(13)
C27_1 C22_1 C23_1 120.0(9)
C27_1 C22_1 C21_1 121(2)
C23_1 C22_1 C21_1 119.5(19)
O1_1 C21_1 C20_1 125(4)
O1_1 C21_1 C22_1 117(3)
C20_1 C21_1 C22_1 118(3)
C21_1 C20_1 C15_1 117(2)
C21_1 C20_1 C19_1 122(2)
C15_1 C20_1 C19_1 120.1(9)
C18_1 C19_1 C20_1 119.6(9)
C18_1 C19_1 N3_1 120.5(14)
C20_1 C19_1 N3_1 119.8(12)
C17_1 C18_1 C19_1 120.2(9)
C18_1 C17_1 C16_1 120.0(9)
C15_1 C16_1 C17_1 119.7(8)
C15_1 C16_1 C7_1 120.7(12)
C17_1 C16_1 C7_1 119.2(12)
C20_1 C15_1 C16_1 120.2(9)
C13_1 C14_1 C26_1 175(5)
C14_1 C13_1 C11_1 170(4)
C11_1 C12_1 N2_1 121(2)
C10_1 C11_1 C12_1 116.7(17)
C10_1 C11_1 C13_1 121(3)
C12_1 C11_1 C13_1 122(3)
C9_1 C10_1 C11_1 121.0(18)
C10_1 C9_1 C8_1 117.5(18)
N2_1 C8_1 C9_1 126(2)
C6_1 C7_1 C16_1 170(3)
C7_1 C6_1 C4_1 176(3)
N1_1 C5_1 C4_1 125(2)
C3_1 C4_1 C5_1 117.4(16)
C3_1 C4_1 C6_1 121.0(14)
C5_1 C4_1 C6_1 121.6(14)
C4_1 C3_1 C2_1 119.8(18)
C3_1 C2_1 C1_1 117.4(18)
N1_2 C1_2 C2_2 123(2)
C19_2 N3_2 C23_2 120.1(15)
C19_2 N3_2 C38_2 120(2)
C23_2 N3_2 C38_2 119(2)
C12_2 N2_2 C8_2 123(2)
C12_2 N2_2 Pd2 119(2)
C8_2 N2_2 Pd2 118(2)
C5_2 N1_2 C1_2 118(3)
C5_2 N1_2 Pd4 116(2)
C1_2 N1_2 Pd4 125(2)
C43_2 C42_2 C41_2 88(4)
C42_2 C41_2 C40_2 136(4)
C39_2 C40_2 C41_2 109(3)
C40_2 C39_2 C38_2 114(3)
N3_2 C38_2 C39_2 109(2)
C26_2 C27_2 C22_2 120.1(9)
C27_2 C26_2 C25_2 119.4(9)
C27_2 C26_2 C14_2 123(2)
C25_2 C26_2 C14_2 117(2)
C24_2 C25_2 C26_2 120.3(9)
C25_2 C24_2 C23_2 120.3(9)
C22_2 C23_2 C24_2 119.6(9)
C22_2 C23_2 N3_2 120.5(13)
C24_2 C23_2 N3_2 119.9(15)
C23_2 C22_2 C27_2 120.1(9)
C23_2 C22_2 C21_2 122(2)
C27_2 C22_2 C21_2 118(2)
O1_2 C21_2 C20_2 129(4)
O1_2 C21_2 C22_2 118(4)
C20_2 C21_2 C22_2 113(3)
C15_2 C20_2 C19_2 119.9(9)
C15_2 C20_2 C21_2 115(2)
C19_2 C20_2 C21_2 124(2)
C20_2 C19_2 C18_2 119.7(9)
C20_2 C19_2 N3_2 120.2(13)
C18_2 C19_2 N3_2 120.1(14)
C17_2 C18_2 C19_2 120.0(9)
C16_2 C17_2 C18_2 119.7(9)
C15_2 C16_2 C17_2 120.0(8)
C15_2 C16_2 C7_2 120.3(12)
C17_2 C16_2 C7_2 119.7(12)
C20_2 C15_2 C16_2 120.2(9)
C13_2 C14_2 C26_2 172(4)
C14_2 C13_2 C11_2 175(3)
N2_2 C12_2 C11_2 121(2)
C12_2 C11_2 C10_2 117.8(18)
C12_2 C11_2 C13_2 124(2)
C10_2 C11_2 C13_2 118(2)
C9_2 C10_2 C11_2 120.8(18)
C8_2 C9_2 C10_2 118.5(18)
N2_2 C8_2 C9_2 119(2)
C6_2 C7_2 C16_2 172(3)
C7_2 C6_2 C4_2 173(2)
N1_2 C5_2 C4_2 125(2)
C3_2 C4_2 C5_2 116.8(16)
C3_2 C4_2 C6_2 120.7(14)
C5_2 C4_2 C6_2 122.5(15)
C4_2 C3_2 C2_2 120.0(18)
C1_2 C2_2 C3_2 117.1(18)
N1_3 C1_3 C2_3 124(2)
C19_3 N3_3 C23_3 119.8(15)
C19_3 N3_3 C38_3 120(2)
C23_3 N3_3 C38_3 120(2)
C12_3 N2_3 C8_3 118(3)
C12_3 N2_3 Pd3 123(3)
C8_3 N2_3 Pd3 118(3)
C1_3 N1_3 C5_3 116(3)
C1_3 N1_3 Pd1 124(2)
C5_3 N1_3 Pd1 120(2)
C43_3 C42_3 C41_3 116(3)
C40_3 C41_3 C42_3 114(3)
C39_3 C40_3 C41_3 120(4)
C40_3 C39_3 C38_3 117(3)
N3_3 C38_3 C39_3 110(2)
C26_3 C27_3 C22_3 120.1(9)
C25_3 C26_3 C27_3 119.8(9)
C25_3 C26_3 C14_3 119(2)
C27_3 C26_3 C14_3 121(2)
C24_3 C25_3 C26_3 120.2(9)
C25_3 C24_3 C23_3 119.9(9)
C22_3 C23_3 C24_3 120.0(9)
C22_3 C23_3 N3_3 121.1(14)
C24_3 C23_3 N3_3 118.9(16)
C23_3 C22_3 C27_3 119.9(9)
C23_3 C22_3 C21_3 117(2)
C27_3 C22_3 C21_3 123(2)
O1_3 C21_3 C20_3 134(5)
O1_3 C21_3 C22_3 108(4)
C20_3 C21_3 C22_3 117(3)
C21_3 C20_3 C15_3 116(3)
C21_3 C20_3 C19_3 124(3)
C15_3 C20_3 C19_3 120.3(9)
C18_3 C19_3 C20_3 119.7(9)
C18_3 C19_3 N3_3 119.2(14)
C20_3 C19_3 N3_3 121.1(13)
C17_3 C18_3 C19_3 120.2(9)
C18_3 C17_3 C16_3 120.2(9)
C17_3 C16_3 C15_3 119.6(8)
C17_3 C16_3 C7_3 120.4(12)
C15_3 C16_3 C7_3 120.0(12)
C20_3 C15_3 C16_3 120.0(9)
C13_3 C14_3 C26_3 175(3)
C14_3 C13_3 C11_3 177(4)
N2_3 C12_3 C11_3 124(2)
C10_3 C11_3 C12_3 116.8(18)
C10_3 C11_3 C13_3 122(3)
C12_3 C11_3 C13_3 121(3)
C11_3 C10_3 C9_3 121.1(18)
C8_3 C9_3 C10_3 117.2(18)
N2_3 C8_3 C9_3 123(2)
C6_3 C7_3 C16_3 177(3)
C7_3 C6_3 C4_3 177(3)
N1_3 C5_3 C4_3 124(2)
C5_3 C4_3 C3_3 117.8(17)
C5_3 C4_3 C6_3 120.7(15)
C3_3 C4_3 C6_3 121.5(15)
C2_3 C3_3 C4_3 119.5(18)
C1_3 C2_3 C3_3 118.1(18)
N1_4 C1_4 C2_4 120(3)
C19_4 N3_4 C23_4 119.9(15)
C19_4 N3_4 C38_4 119(2)
C23_4 N3_4 C38_4 121(2)
C8_4 N2_4 C12_4 119(3)
C8_4 N2_4 Pd2 123(3)
C12_4 N2_4 Pd2 118(2)
C5_4 N1_4 C1_4 123(4)
C5_4 N1_4 Pd4 119(2)
C1_4 N1_4 Pd4 118(3)
C43_4 C42_4 C41_4 108(3)
C40_4 C41_4 C42_4 111(3)
C41_4 C40_4 C39_4 118(3)
C38_4 C39_4 C40_4 109(3)
C39_4 C38_4 N3_4 109(2)
C22_4 C27_4 C26_4 120.3(9)
C27_4 C26_4 C25_4 119.5(9)
C27_4 C26_4 C14_4 119(2)
C25_4 C26_4 C14_4 122(2)
C24_4 C25_4 C26_4 120.2(9)
C25_4 C24_4 C23_4 120.2(9)
C22_4 C23_4 C24_4 119.5(9)
C22_4 C23_4 N3_4 120.6(13)
C24_4 C23_4 N3_4 119.9(15)
C23_4 C22_4 C27_4 120.2(9)
C23_4 C22_4 C21_4 119(2)
C27_4 C22_4 C21_4 121(2)
O1_4 C21_4 C20_4 122(3)
O1_4 C21_4 C22_4 119(4)
C20_4 C21_4 C22_4 119(3)
C15_4 C20_4 C19_4 120.1(9)
C15_4 C20_4 C21_4 120(2)
C19_4 C20_4 C21_4 120(2)
C20_4 C19_4 C18_4 119.8(9)
C20_4 C19_4 N3_4 120.5(12)
C18_4 C19_4 N3_4 119.7(14)
C17_4 C18_4 C19_4 120.0(9)
C18_4 C17_4 C16_4 120.3(9)
C17_4 C16_4 C15_4 119.4(8)
C17_4 C16_4 C7_4 120.0(12)
C15_4 C16_4 C7_4 120.3(12)
C20_4 C15_4 C16_4 120.1(9)
C13_4 C14_4 C26_4 172(4)
C14_4 C13_4 C11_4 174(5)
N2_4 C12_4 C11_4 122(2)
C10_4 C11_4 C12_4 116.9(18)
C10_4 C11_4 C13_4 115(3)
C12_4 C11_4 C13_4 128(3)
C9_4 C10_4 C11_4 121.2(18)
C10_4 C9_4 C8_4 117.2(18)
N2_4 C8_4 C9_4 124(2)
C6_4 C7_4 C16_4 172(4)
C7_4 C6_4 C4_4 176(3)
N1_4 C5_4 C4_4 122(3)
C5_4 C4_4 C3_4 117.9(17)
C5_4 C4_4 C6_4 122.0(15)
C3_4 C4_4 C6_4 120.0(15)
C2_4 C3_4 C4_4 119.6(18)
C3_4 C2_4 C1_4 117.9(19)
N1_5 C1_5 C2_5 124(2)
C19_5 N3_5 C23_5 119.6(15)
C19_5 N3_5 C38_5 118(2)
C23_5 N3_5 C38_5 121(2)
C8_5 N2_5 C12_5 120(2)
C8_5 N2_5 Pd3 123(2)
C12_5 N2_5 Pd3 117(2)
C41_5 C42_5 C43_5 108(3)
C40_5 C41_5 C42_5 114(3)
C41_5 C40_5 C39_5 115(3)
C38_5 C39_5 C40_5 99(3)
C39_5 C38_5 N3_5 97(3)
C26_5 C27_5 C22_5 120.1(9)
C27_5 C26_5 C25_5 119.9(9)
C27_5 C26_5 C14_5 121(2)
C25_5 C26_5 C14_5 119(2)
C24_5 C25_5 C26_5 120.0(9)
C25_5 C24_5 C23_5 119.9(9)
C22_5 C23_5 C24_5 119.9(9)
C22_5 C23_5 N3_5 121.7(13)
C24_5 C23_5 N3_5 118.4(15)
C23_5 C22_5 C27_5 120.0(9)
C23_5 C22_5 C21_5 124.3(19)
C27_5 C22_5 C21_5 115.6(19)
O1_5 C21_5 C22_5 127(3)
O1_5 C21_5 C20_5 123(3)
C22_5 C21_5 C20_5 110(2)
C19_5 C20_5 C15_5 119.3(9)
C19_5 C20_5 C21_5 122.2(16)
C15_5 C20_5 C21_5 118.4(16)
C18_5 C19_5 N3_5 117.9(14)
C18_5 C19_5 C20_5 120.0(9)
N3_5 C19_5 C20_5 121.8(12)
C19_5 C18_5 C17_5 120.2(9)
C18_5 C17_5 C16_5 120.2(9)
C17_5 C16_5 C15_5 119.7(8)
C17_5 C16_5 C7_5 120.8(12)
C15_5 C16_5 C7_5 119.5(12)
C16_5 C15_5 C20_5 120.0(9)
C13_5 C14_5 C26_5 174(4)
C14_5 C13_5 C11_5 172(4)
N2_5 C12_5 C11_5 121(2)
C12_5 C11_5 C10_5 117.2(17)
C12_5 C11_5 C13_5 115(2)
C10_5 C11_5 C13_5 128(2)
C9_5 C10_5 C11_5 121.1(18)
C8_5 C9_5 C10_5 118.2(18)
N2_5 C8_5 C9_5 122(2)
C6_5 C7_5 C16_5 175(3)
C7_5 C6_5 C4_5 176(3)
N1_5 C5_5 C4_5 125(2)
C5_5 C4_5 C3_5 118.1(16)
C5_5 C4_5 C6_5 120.8(14)
C3_5 C4_5 C6_5 121.0(14)
C2_5 C3_5 C4_5 119.5(18)
C1_5 C2_5 C3_5 118.1(18)
C5_5 N1_5 C1_5 116(2)
C5_5 N1_5 Pd1 123(2)
C1_5 N1_5 Pd1 121(2)
N1_6 C1_6 C2_6 125(2)
C23_6 N3_6 C19_6 118.8(14)
C23_6 N3_6 C38_6 117.1(19)
C19_6 N3_6 C38_6 123.9(18)
C12_6 N2_6 C8_6 116(2)
C12_6 N2_6 Pd2 122(2)
C8_6 N2_6 Pd2 122(2)
C1_6 N1_6 C5_6 117(2)
C1_6 N1_6 Pd4 126(2)
C5_6 N1_6 Pd4 117(2)
C41_6 C42_6 C43_6 115(3)
C40_6 C41_6 C42_6 109(3)
C39_6 C40_6 C41_6 118(3)
C40_6 C39_6 C38_6 113(2)
N3_6 C38_6 C39_6 115(2)
C26_6 C27_6 C22_6 120.1(9)
C27_6 C26_6 C25_6 119.8(9)
C27_6 C26_6 C14_6 119(2)
C25_6 C26_6 C14_6 121(2)
C24_6 C25_6 C26_6 120.2(9)
C25_6 C24_6 C23_6 120.0(9)
C24_6 C23_6 C22_6 119.8(9)
C24_6 C23_6 N3_6 118.5(15)
C22_6 C23_6 N3_6 121.6(13)
C27_6 C22_6 C23_6 119.9(9)
C27_6 C22_6 C21_6 118.0(18)
C23_6 C22_6 C21_6 122.1(18)
O1_6 C21_6 C22_6 124(3)
O1_6 C21_6 C20_6 122(3)
C22_6 C21_6 C20_6 115(2)
C19_6 C20_6 C15_6 119.8(9)
C19_6 C20_6 C21_6 120.0(18)
C15_6 C20_6 C21_6 120.2(18)
C18_6 C19_6 C20_6 120.1(9)
C18_6 C19_6 N3_6 117.5(13)
C20_6 C19_6 N3_6 122.4(12)
C19_6 C18_6 C17_6 120.3(9)
C18_6 C17_6 C16_6 119.8(9)
C15_6 C16_6 C17_6 119.9(8)
C15_6 C16_6 C7_6 119.9(12)
C17_6 C16_6 C7_6 120.1(12)
C16_6 C15_6 C20_6 119.9(9)
C13_6 C14_6 C26_6 177(3)
C14_6 C13_6 C11_6 175(4)
N2_6 C12_6 C11_6 125(2)
C10_6 C11_6 C12_6 118.1(17)
C10_6 C11_6 C13_6 125(2)
C12_6 C11_6 C13_6 117(3)
C11_6 C10_6 C9_6 121.0(18)
C10_6 C9_6 C8_6 117.9(17)
C9_6 C8_6 N2_6 122.7(19)
C6_6 C7_6 C16_6 176(2)
C7_6 C6_6 C4_6 176(3)
C4_6 C5_6 N1_6 121.9(19)
C3_6 C4_6 C5_6 117.9(16)
C3_6 C4_6 C6_6 122.0(14)
C5_6 C4_6 C6_6 120.1(14)
C4_6 C3_6 C2_6 120.0(17)
C1_6 C2_6 C3_6 118.1(17)
N1_7 C1_7 C2_7 127(2)
C19_7 N3_7 C23_7 119.5(15)
C19_7 N3_7 C38_7 121.1(19)
C23_7 N3_7 C38_7 119.2(19)
C12_7 N2_7 C8_7 119(3)
C12_7 N2_7 Pd3 124(3)
C8_7 N2_7 Pd3 117(3)
C1_7 N1_7 C5_7 111(2)
C1_7 N1_7 Pd1 131(2)
C5_7 N1_7 Pd1 117(2)
C43_7 C42_7 C41_7 114(3)
C40_7 C41_7 C42_7 117(3)
C41_7 C40_7 C39_7 115(3)
C38_7 C39_7 C40_7 111(3)
C39_7 C38_7 N3_7 114(3)
C22_7 C27_7 C26_7 120.2(9)
C25_7 C26_7 C27_7 120.0(9)
C25_7 C26_7 C14_7 118(2)
C27_7 C26_7 C14_7 121(2)
C26_7 C25_7 C24_7 120.1(9)
C25_7 C24_7 C23_7 120.1(9)
C24_7 C23_7 C22_7 119.8(9)
C24_7 C23_7 N3_7 119.4(15)
C22_7 C23_7 N3_7 120.8(13)
C27_7 C22_7 C23_7 119.9(9)
C27_7 C22_7 C21_7 118(2)
C23_7 C22_7 C21_7 122(2)
O1_7 C21_7 C20_7 125(4)
O1_7 C21_7 C22_7 122(4)
C20_7 C21_7 C22_7 113(3)
C19_7 C20_7 C15_7 119.8(9)
C19_7 C20_7 C21_7 122(2)
C15_7 C20_7 C21_7 118(2)
C20_7 C19_7 C18_7 119.8(9)
C20_7 C19_7 N3_7 121.0(13)
C18_7 C19_7 N3_7 119.1(14)
C17_7 C18_7 C19_7 119.9(9)
C18_7 C17_7 C16_7 120.2(9)
C15_7 C16_7 C17_7 119.9(8)
C15_7 C16_7 C7_7 120.4(12)
C17_7 C16_7 C7_7 119.4(12)
C16_7 C15_7 C20_7 120.3(9)
C13_7 C14_7 C26_7 175(4)
C14_7 C13_7 C11_7 169(4)
N2_7 C12_7 C11_7 123(2)
C10_7 C11_7 C12_7 117.8(18)
C10_7 C11_7 C13_7 127(3)
C12_7 C11_7 C13_7 115(3)
C11_7 C10_7 C9_7 120.9(18)
C8_7 C9_7 C10_7 117.7(18)
N2_7 C8_7 C9_7 122(2)
C6_7 C7_7 C16_7 174(3)
C7_7 C6_7 C4_7 176(3)
N1_7 C5_7 C4_7 127(2)
C3_7 C4_7 C5_7 117.3(17)
C3_7 C4_7 C6_7 121.8(15)
C5_7 C4_7 C6_7 120.9(15)
C4_7 C3_7 C2_7 119.9(18)
C1_7 C2_7 C3_7 117.6(18)
N1_8 C1_8 C2_8 124(2)
C23_8 N3_8 C19_8 118.7(15)
C23_8 N3_8 C38_8 117(2)
C19_8 N3_8 C38_8 121(2)
C8_8 N2_8 C12_8 113(3)
C8_8 N2_8 Pd2 125(3)
C12_8 N2_8 Pd2 122(3)
C1_8 N1_8 C5_8 118(3)
C1_8 N1_8 Pd4 121(3)
C5_8 N1_8 Pd4 120(2)
C43_8 C42_8 C41_8 108(5)
C40_8 C41_8 C42_8 125(5)
C41_8 C40_8 C39_8 105(4)
C38_8 C39_8 C40_8 88(3)
C39_8 C38_8 N3_8 91(2)
C26_8 C27_8 C22_8 119.9(9)
C25_8 C26_8 C27_8 120.2(9)
C25_8 C26_8 C14_8 120(3)
C27_8 C26_8 C14_8 119(3)
C26_8 C25_8 C24_8 119.5(9)
C23_8 C24_8 C25_8 120.2(9)
C22_8 C23_8 C24_8 120.0(9)
C22_8 C23_8 N3_8 122.2(14)
C24_8 C23_8 N3_8 117.7(16)
C23_8 C22_8 C27_8 119.9(9)
C23_8 C22_8 C21_8 120(3)
C27_8 C22_8 C21_8 120(3)
O1_8 C21_8 C22_8 124(6)
O1_8 C21_8 C20_8 119(6)
C22_8 C21_8 C20_8 117(4)
C19_8 C20_8 C15_8 119.6(9)
C19_8 C20_8 C21_8 119(2)
C15_8 C20_8 C21_8 121(2)
C18_8 C19_8 C20_8 119.9(9)
C18_8 C19_8 N3_8 117.6(15)
C20_8 C19_8 N3_8 122.3(13)
C17_8 C18_8 C19_8 120.0(9)
C18_8 C17_8 C16_8 120.3(9)
C15_8 C16_8 C17_8 119.8(8)
C15_8 C16_8 C7_8 119.6(12)
C17_8 C16_8 C7_8 120.5(12)
C16_8 C15_8 C20_8 120.0(9)
C13_8 C14_8 C26_8 173(4)
C14_8 C13_8 C11_8 163(4)
N2_8 C12_8 C11_8 126(2)
C12_8 C11_8 C10_8 116.2(18)
C12_8 C11_8 C13_8 123(4)
C10_8 C11_8 C13_8 120(3)
C9_8 C10_8 C11_8 121.1(18)
C10_8 C9_8 C8_8 116.5(18)
N2_8 C8_8 C9_8 127(2)
C6_8 C7_8 C16_8 171(3)
C7_8 C6_8 C4_8 177(2)
N1_8 C5_8 C4_8 122(2)
C5_8 C4_8 C3_8 118.2(17)
C5_8 C4_8 C6_8 120.3(15)
C3_8 C4_8 C6_8 121.4(15)
C2_8 C3_8 C4_8 119.8(18)
C3_8 C2_8 C1_8 117.9(19)
C6_9 C1_9 C2_9 119.4(13)
C1_9 C2_9 C3_9 120.4(13)
C4_9 C3_9 C2_9 120.5(13)
C3_9 C4_9 C5_9 118.8(13)
C6_9 C5_9 C4_9 119.4(13)
C1_9 C6_9 C5_9 120.4(13)
C2_11 C1_11 C6_11 119.9(13)
C3_11 C2_11 C1_11 120.2(13)
C4_11 C3_11 C2_11 120.1(13)
C3_11 C4_11 C5_11 119.9(13)
C4_11 C5_11 C6_11 120.4(13)
C5_11 C6_11 C1_11 119.5(13)
F3_12 B1_12 F4_12 108.9(15)
F3_12 B1_12 F2_12 109.2(15)
F4_12 B1_12 F2_12 111.2(15)
F3_12 B1_12 F5_12 110.5(15)
F4_12 B1_12 F5_12 109.0(15)
F2_12 B1_12 F5_12 108.1(15)
F2_13 B1_13 F5_13 109.9(16)
F2_13 B1_13 F4_13 109.6(15)
F5_13 B1_13 F4_13 108.8(15)
F2_13 B1_13 F3_13 108.8(15)
F5_13 B1_13 F3_13 109.3(15)
F4_13 B1_13 F3_13 110.5(15)
F4_14 B1_14 F5_14 108.8(15)
F4_14 B1_14 F3_14 109.8(15)
F5_14 B1_14 F3_14 109.1(15)
F4_14 B1_14 F2_14 109.3(15)
F5_14 B1_14 F2_14 110.7(15)
F3_14 B1_14 F2_14 109.2(15)
F3_15 B1_15 F5_15 111.0(15)
F3_15 B1_15 F4_15 108.2(15)
F5_15 B1_15 F4_15 109.7(15)
F3_15 B1_15 F2_15 109.2(15)
F5_15 B1_15 F2_15 108.9(15)
F4_15 B1_15 F2_15 109.9(15)
F4_16 B1_16 F3_16 109.4(15)
F4_16 B1_16 F2_16 109.3(15)
F3_16 B1_16 F2_16 110.5(15)
F4_16 B1_16 F5_16 108.7(15)
F3_16 B1_16 F5_16 109.6(15)
F2_16 B1_16 F5_16 109.3(14)
F5_17 B1_17 F3_17 110.5(15)
F5_17 B1_17 F2_17 109.1(15)
F3_17 B1_17 F2_17 108.3(15)
F5_17 B1_17 F4_17 109.8(15)
F3_17 B1_17 F4_17 109.5(15)
F2_17 B1_17 F4_17 109.6(15)

loop_
_geom_bond_atom_site_label_1
_geom_bond_atom_site_label_2
_geom_bond_distance
Pd1 N1_7 1.99(3)
Pd1 N1_5 1.99(2)
Pd1 N1_3 2.01(3)
Pd1 N1_1 2.02(2)
Pd2 N2_8 1.98(3)
Pd2 N2_6 2.00(2)
Pd2 N2_4 2.03(2)
Pd2 N2_2 2.04(2)
Pd3 N2_3 2.02(3)
Pd3 N2_1 2.03(2)
Pd3 N2_5 2.04(2)
Pd3 N2_7 2.04(3)
Pd4 N1_6 2.00(2)
Pd4 N1_2 2.04(2)
Pd4 N1_4 2.04(3)
Pd4 N1_8 2.04(3)
C1_1 N1_1 1.33(4)
C1_1 C2_1 1.384(16)
N3_1 C19_1 1.411(15)
N3_1 C23_1 1.414(15)
N3_1 C38_1 1.58(3)
N2_1 C8_1 1.24(3)
N2_1 C12_1 1.44(4)
N1_1 C5_1 1.34(3)
C43_1 C42_1 1.45(4)
C42_1 C41_1 1.50(4)
C41_1 C40_1 1.54(4)
C40_1 C39_1 1.50(3)
C39_1 C38_1 1.50(4)
C27_1 C26_1 1.391(14)
C27_1 C22_1 1.391(14)
C26_1 C25_1 1.403(14)
C26_1 C14_1 1.454(19)
C25_1 C24_1 1.393(14)
C24_1 C23_1 1.388(14)
C23_1 C22_1 1.401(13)
C22_1 C21_1 1.49(4)
C21_1 O1_1 1.22(3)
C21_1 C20_1 1.38(4)
C20_1 C15_1 1.388(13)
C20_1 C19_1 1.403(13)
C19_1 C18_1 1.395(14)
C18_1 C17_1 1.394(14)
C17_1 C16_1 1.402(13)
C16_1 C15_1 1.397(14)
C16_1 C7_1 1.444(15)
C14_1 C13_1 1.17(3)
C13_1 C11_1 1.446(18)
C12_1 C11_1 1.393(16)
C11_1 C10_1 1.386(16)
C10_1 C9_1 1.380(16)
C9_1 C8_1 1.381(16)
C7_1 C6_1 1.207(19)
C6_1 C4_1 1.430(16)
C5_1 C4_1 1.385(15)
C4_1 C3_1 1.379(15)
C3_1 C2_1 1.383(16)
C1_2 N1_2 1.36(4)
C1_2 C2_2 1.373(16)
N3_2 C19_2 1.407(15)
N3_2 C23_2 1.419(15)
N3_2 C38_2 1.54(4)
N2_2 C12_2 1.31(3)
N2_2 C8_2 1.35(3)
N1_2 C5_2 1.28(3)
C43_2 C42_2 1.57(4)
C42_2 C41_2 1.56(4)
C41_2 C40_2 1.55(4)
C40_2 C39_2 1.49(4)
C39_2 C38_2 1.54(3)
C27_2 C26_2 1.395(14)
C27_2 C22_2 1.396(14)
C26_2 C25_2 1.398(14)
C26_2 C14_2 1.454(18)
C25_2 C24_2 1.384(14)
C24_2 C23_2 1.395(14)
C23_2 C22_2 1.395(13)
C22_2 C21_2 1.52(5)
C21_2 O1_2 1.18(3)
C21_2 C20_2 1.45(5)
C20_2 C15_2 1.392(13)
C20_2 C19_2 1.400(13)
C19_2 C18_2 1.400(14)
C18_2 C17_2 1.400(14)
C17_2 C16_2 1.398(14)
C16_2 C15_2 1.394(14)
C16_2 C7_2 1.449(15)
C14_2 C13_2 1.23(3)
C13_2 C11_2 1.440(18)
C12_2 C11_2 1.377(16)
C11_2 C10_2 1.390(16)
C10_2 C9_2 1.374(16)
C9_2 C8_2 1.371(15)
C7_2 C6_2 1.201(19)
C6_2 C4_2 1.429(16)
C5_2 C4_2 1.390(15)
C4_2 C3_2 1.379(15)
C3_2 C2_2 1.403(16)
C1_3 N1_3 1.34(3)
C1_3 C2_3 1.375(16)
N3_3 C19_3 1.405(15)
N3_3 C23_3 1.408(15)
N3_3 C38_3 1.52(3)
N2_3 C12_3 1.32(4)
N2_3 C8_3 1.36(4)
N1_3 C5_3 1.35(3)
C43_3 C42_3 1.53(4)
C42_3 C41_3 1.53(3)
C41_3 C40_3 1.51(4)
C40_3 C39_3 1.43(3)
C39_3 C38_3 1.53(3)
C27_3 C26_3 1.395(14)
C27_3 C22_3 1.395(14)
C26_3 C25_3 1.394(14)
C26_3 C14_3 1.456(18)
C25_3 C24_3 1.390(14)
C24_3 C23_3 1.397(14)
C23_3 C22_3 1.393(13)
C22_3 C21_3 1.59(5)
C21_3 O1_3 1.25(4)
C21_3 C20_3 1.32(4)
C20_3 C15_3 1.389(13)
C20_3 C19_3 1.396(13)
C19_3 C18_3 1.396(14)
C18_3 C17_3 1.387(14)
C17_3 C16_3 1.399(14)
C16_3 C15_3 1.402(14)
C16_3 C7_3 1.439(15)
C14_3 C13_3 1.22(3)
C13_3 C11_3 1.441(18)
C12_3 C11_3 1.388(16)
C11_3 C10_3 1.385(16)
C10_3 C9_3 1.386(16)
C9_3 C8_3 1.381(16)
C7_3 C6_3 1.200(19)
C6_3 C4_3 1.429(16)
C5_3 C4_3 1.383(16)
C4_3 C3_3 1.389(15)
C3_3 C2_3 1.384(16)
C1_4 N1_4 1.32(4)
C1_4 C2_4 1.385(17)
N3_4 C19_4 1.402(15)
N3_4 C23_4 1.418(15)
N3_4 C38_4 1.54(3)
N2_4 C8_4 1.30(3)
N2_4 C12_4 1.36(4)
N1_4 C5_4 1.28(4)
C43_4 C42_4 1.52(4)
C42_4 C41_4 1.58(4)
C41_4 C40_4 1.50(3)
C40_4 C39_4 1.58(3)
C39_4 C38_4 1.50(3)
C27_4 C22_4 1.391(14)
C27_4 C26_4 1.396(14)
C26_4 C25_4 1.395(14)
C26_4 C14_4 1.445(18)
C25_4 C24_4 1.387(14)
C24_4 C23_4 1.401(14)
C23_4 C22_4 1.392(13)
C22_4 C21_4 1.45(4)
C21_4 O1_4 1.25(4)
C21_4 C20_4 1.44(5)
C20_4 C15_4 1.390(13)
C20_4 C19_4 1.395(13)
C19_4 C18_4 1.396(14)
C18_4 C17_4 1.391(14)
C17_4 C16_4 1.398(14)
C16_4 C15_4 1.402(14)
C16_4 C7_4 1.443(15)
C14_4 C13_4 1.21(3)
C13_4 C11_4 1.448(19)
C12_4 C11_4 1.390(17)
C11_4 C10_4 1.386(16)
C10_4 C9_4 1.373(16)
C9_4 C8_4 1.396(16)
C7_4 C6_4 1.204(19)
C6_4 C4_4 1.437(16)
C5_4 C4_4 1.378(16)
C4_4 C3_4 1.386(16)
C3_4 C2_4 1.382(16)
C1_5 N1_5 1.36(4)
C1_5 C2_5 1.381(16)
N3_5 C19_5 1.399(15)
N3_5 C23_5 1.406(15)
N3_5 C38_5 1.68(4)
N2_5 C8_5 1.31(3)
N2_5 C12_5 1.37(3)
C43_5 C42_5 1.60(4)
C42_5 C41_5 1.53(3)
C41_5 C40_5 1.43(4)
C40_5 C39_5 1.65(3)
C39_5 C38_5 1.38(4)
C27_5 C26_5 1.387(14)
C27_5 C22_5 1.398(14)
C26_5 C25_5 1.401(14)
C26_5 C14_5 1.435(18)
C25_5 C24_5 1.392(14)
C24_5 C23_5 1.400(14)
C23_5 C22_5 1.392(13)
C22_5 C21_5 1.49(4)
C21_5 O1_5 1.17(3)
C21_5 C20_5 1.56(4)
C20_5 C19_5 1.403(13)
C20_5 C15_5 1.403(13)
C19_5 C18_5 1.385(14)
C18_5 C17_5 1.392(13)
C17_5 C16_5 1.396(13)
C16_5 C15_5 1.397(14)
C16_5 C7_5 1.441(15)
C14_5 C13_5 1.23(3)
C13_5 C11_5 1.439(18)
C12_5 C11_5 1.382(16)
C11_5 C10_5 1.387(16)
C10_5 C9_5 1.377(16)
C9_5 C8_5 1.374(16)
C7_5 C6_5 1.205(18)
C6_5 C4_5 1.438(16)
C5_5 N1_5 1.34(3)
C5_5 C4_5 1.373(15)
C4_5 C3_5 1.389(15)
C3_5 C2_5 1.385(16)
C1_6 N1_6 1.28(3)
C1_6 C2_6 1.380(15)
N3_6 C23_6 1.405(14)
N3_6 C19_6 1.413(14)
N3_6 C38_6 1.43(2)
N2_6 C12_6 1.33(3)
N2_6 C8_6 1.41(3)
N1_6 C5_6 1.41(3)
C43_6 C42_6 1.55(4)
C42_6 C41_6 1.53(3)
C41_6 C40_6 1.52(3)
C40_6 C39_6 1.51(3)
C39_6 C38_6 1.52(3)
C27_6 C26_6 1.390(14)
C27_6 C22_6 1.397(14)
C26_6 C25_6 1.394(14)
C26_6 C14_6 1.441(18)
C25_6 C24_6 1.391(14)
C24_6 C23_6 1.397(14)
C23_6 C22_6 1.398(13)
C22_6 C21_6 1.46(4)
C21_6 O1_6 1.19(3)
C21_6 C20_6 1.51(4)
C20_6 C19_6 1.397(13)
C20_6 C15_6 1.404(13)
C19_6 C18_6 1.387(13)
C18_6 C17_6 1.396(14)
C17_6 C16_6 1.401(13)
C16_6 C15_6 1.394(13)
C16_6 C7_6 1.448(15)
C14_6 C13_6 1.23(3)
C13_6 C11_6 1.446(18)
C12_6 C11_6 1.384(16)
C11_6 C10_6 1.369(16)
C10_6 C9_6 1.379(15)
C9_6 C8_6 1.380(16)
C7_6 C6_6 1.202(19)
C6_6 C4_6 1.442(16)
C5_6 C4_6 1.380(15)
C4_6 C3_6 1.377(15)
C3_6 C2_6 1.386(16)
C1_7 N1_7 1.36(4)
C1_7 C2_7 1.381(16)
N3_7 C19_7 1.407(15)
N3_7 C23_7 1.417(15)
N3_7 C38_7 1.51(3)
N2_7 C12_7 1.32(4)
N2_7 C8_7 1.38(4)
N1_7 C5_7 1.39(3)
C43_7 C42_7 1.43(4)
C42_7 C41_7 1.53(4)
C41_7 C40_7 1.46(3)
C40_7 C39_7 1.51(3)
C39_7 C38_7 1.52(3)
C27_7 C22_7 1.393(14)
C27_7 C26_7 1.393(14)
C26_7 C25_7 1.390(14)
C26_7 C14_7 1.444(19)
C25_7 C24_7 1.395(14)
C24_7 C23_7 1.396(14)
C23_7 C22_7 1.397(13)
C22_7 C21_7 1.50(5)
C21_7 O1_7 1.19(3)
C21_7 C20_7 1.49(5)
C20_7 C19_7 1.396(13)
C20_7 C15_7 1.403(13)
C19_7 C18_7 1.403(14)
C18_7 C17_7 1.393(14)
C17_7 C16_7 1.399(13)
C16_7 C15_7 1.388(14)
C16_7 C7_7 1.451(15)
C14_7 C13_7 1.21(3)
C13_7 C11_7 1.443(18)
C12_7 C11_7 1.382(17)
C11_7 C10_7 1.381(16)
C10_7 C9_7 1.382(16)
C9_7 C8_7 1.379(16)
C7_7 C6_7 1.201(19)
C6_7 C4_7 1.428(16)
C5_7 C4_7 1.384(15)
C4_7 C3_7 1.383(15)
C3_7 C2_7 1.387(16)
C1_8 N1_8 1.31(4)
C1_8 C2_8 1.387(16)
N3_8 C23_8 1.401(15)
N3_8 C19_8 1.405(15)
N3_8 C38_8 1.67(4)
N2_8 C8_8 1.35(3)
N2_8 C12_8 1.38(4)
N1_8 C5_8 1.37(3)
C43_8 C42_8 1.52(5)
C42_8 C41_8 1.57(4)
C41_8 C40_8 1.40(4)
C40_8 C39_8 1.74(4)
C39_8 C38_8 1.49(4)
C27_8 C26_8 1.390(14)
C27_8 C22_8 1.400(14)
C26_8 C25_8 1.390(14)
C26_8 C14_8 1.431(18)
C25_8 C24_8 1.398(14)
C24_8 C23_8 1.391(14)
C23_8 C22_8 1.390(13)
C22_8 C21_8 1.45(6)
C21_8 O1_8 1.19(4)
C21_8 C20_8 1.47(6)
C20_8 C19_8 1.395(13)
C20_8 C15_8 1.404(13)
C19_8 C18_8 1.392(14)
C18_8 C17_8 1.390(14)
C17_8 C16_8 1.393(14)
C16_8 C15_8 1.392(14)
C16_8 C7_8 1.447(15)
C14_8 C13_8 1.21(4)
C13_8 C11_8 1.438(19)
C12_8 C11_8 1.387(16)
C11_8 C10_8 1.399(16)
C10_8 C9_8 1.384(16)
C9_8 C8_8 1.386(16)
C7_8 C6_8 1.213(19)
C6_8 C4_8 1.434(16)
C5_8 C4_8 1.378(16)
C4_8 C3_8 1.384(16)
C3_8 C2_8 1.381(17)
C1_9 C6_9 1.342(16)
C1_9 C2_9 1.344(16)
C2_9 C3_9 1.345(16)
C3_9 C4_9 1.340(16)
C4_9 C5_9 1.360(16)
C5_9 C6_9 1.352(16)
C1_11 C2_11 1.353(16)
C1_11 C6_11 1.358(16)
C2_11 C3_11 1.353(16)
C3_11 C4_11 1.350(16)
C4_11 C5_11 1.351(16)
C5_11 C6_11 1.354(16)
B1_12 F3_12 1.339(16)
B1_12 F4_12 1.340(16)
B1_12 F2_12 1.344(16)
B1_12 F5_12 1.354(16)
B1_13 F2_13 1.342(16)
B1_13 F5_13 1.343(16)
B1_13 F4_13 1.346(16)
B1_13 F3_13 1.347(16)
B1_14 F4_14 1.337(16)
B1_14 F5_14 1.345(16)
B1_14 F3_14 1.346(16)
B1_14 F2_14 1.347(16)
B1_15 F3_15 1.342(16)
B1_15 F5_15 1.342(16)
B1_15 F4_15 1.350(16)
B1_15 F2_15 1.351(16)
B1_16 F4_16 1.340(16)
B1_16 F3_16 1.344(16)
B1_16 F2_16 1.347(16)
B1_16 F5_16 1.356(16)
B1_17 F5_17 1.336(16)
B1_17 F3_17 1.350(16)
B1_17 F2_17 1.355(16)
B1_17 F4_17 1.355(16)
